data_4317847
loop_
_publ_author_name
'Bret J. S. Johnson'
'Rick C. Schroden'
'Changcheng Zhu'
'Victor G. Young'
'Andreas Stein'

_publ_section_title
;
 Design and Analysis of Chain and Network Structures from Organic
 Derivatives of Polyoxometalate Clusters
;
_journal_name_full 'Inorganic Chemistry'
_journal_page_first 2213
_journal_page_last 2218
_journal_paper_doi 10.1021/ic010820s
_journal_volume 41
_journal_year 2002
_chemical_formula_sum 'C42 H51 Ag2 As4 Mo12 N13 O48'
_chemical_formula_weight 3172.66
_chemical_name_systematic
;
  ?
;
_space_group_IT_number 14
_symmetry_cell_setting monoclinic
_symmetry_space_group_name_Hall '-P 2yn'
_symmetry_space_group_name_H-M 'P 1 21/n 1'
_atom_sites_solution_hydrogens geom
_atom_sites_solution_primary direct
_atom_sites_solution_secondary difmap
_audit_creation_method SHELXL
_cell_angle_alpha 90.00
_cell_angle_beta 96.1740(10)
_cell_angle_gamma 90.00
_cell_formula_units_Z 4
_cell_length_a 14.9291(2)
_cell_length_b 23.1597(3)
_cell_length_c 23.78970(10)
_cell_measurement_temperature 293(2)
_cell_volume 8177.66(16)
_computing_structure_refinement 'SHELXL-93 (Sheldrick, 1993)'
_computing_structure_solution 'SHELXS-86 (Sheldrick, 1990)'
_diffrn_ambient_temperature 293(2)
_diffrn_radiation_monochromator graphite
_diffrn_radiation_source 'fine-focus sealed tube'
_diffrn_radiation_type MoK\a
_diffrn_radiation_wavelength 0.71073
_diffrn_reflns_av_R_equivalents 0.0000
_diffrn_reflns_av_sigmaI/netI 0.0461
_diffrn_reflns_limit_h_max 17
_diffrn_reflns_limit_h_min -17
_diffrn_reflns_limit_k_max 27
_diffrn_reflns_limit_k_min 0
_diffrn_reflns_limit_l_max 28
_diffrn_reflns_limit_l_min 0
_diffrn_reflns_number 14334
_diffrn_reflns_theta_max 25.04
_diffrn_reflns_theta_min 1.23
_exptl_absorpt_coefficient_mu 3.949
_exptl_crystal_density_diffrn 2.577
_exptl_crystal_F_000 6032
_refine_diff_density_max 1.994
_refine_diff_density_min -2.255
_refine_diff_density_rms 0.171
_refine_ls_extinction_method none
_refine_ls_goodness_of_fit_all 1.068
_refine_ls_goodness_of_fit_obs 1.109
_refine_ls_matrix_type full
_refine_ls_number_parameters 1101
_refine_ls_number_reflns 14334
_refine_ls_number_restraints 18
_refine_ls_restrained_S_all 1.069
_refine_ls_restrained_S_obs 1.111
_refine_ls_R_factor_all 0.0569
_refine_ls_R_factor_obs 0.0422
_refine_ls_shift/esd_max 0.141
_refine_ls_shift/esd_mean 0.003
_refine_ls_structure_factor_coef Fsqd
_refine_ls_weighting_details 'w=1/[\s^2^(Fo^2^)+(0.0256P)^2^+86.5396P] where P=(Fo^2^+2Fc^2^)/3'
_refine_ls_weighting_scheme calc
_refine_ls_wR_factor_all 0.0936
_refine_ls_wR_factor_obs 0.0880
_reflns_number_observed 11935
_reflns_number_total 14334
_reflns_observed_criterion >2sigma(I)
_cod_data_source_file ic010820s_2.cif
_cod_data_source_block 96175
_cod_depositor_comments
;
The following automatic conversions were performed:

'_refine_ls_weighting_scheme' value 'calc
w=1/[\s^2^(Fo^2^)+(0.0256P)^2^+86.5396P] where P=(Fo^2^+2Fc^2^)/3'
was changed to 'calc'. New tag '_refine_ls_weighting_details' was
created. The value of the new tag was set to
'w=1/[\s^2^(Fo^2^)+(0.0256P)^2^+86.5396P] where P=(Fo^2^+2Fc^2^)/3'.

Automatic conversion script
Id: cif_fix_values 3143 2015-03-26 13:38:13Z robertas 
;
_cod_original_cell_volume 8177.7(2)
_cod_database_code 4317847

loop_
_symmetry_equiv_pos_as_xyz
'x, y, z'
'-x+1/2, y+1/2, -z+1/2'
'-x, -y, -z'
'x-1/2, -y-1/2, z-1/2'

loop_
_atom_site_aniso_label
_atom_site_aniso_U_11
_atom_site_aniso_U_22
_atom_site_aniso_U_33
_atom_site_aniso_U_23
_atom_site_aniso_U_13
_atom_site_aniso_U_12
Ag1 0.0493(5) 0.0406(4) 0.0311(4) -0.0132(3) 0.0145(3) -0.0194(4)
Ag2 0.0574(6) 0.0708(7) 0.1062(9) -0.0252(6) 0.0350(6) -0.0196(5)
As1 0.0106(3) 0.0132(4) 0.0120(4) 0.0002(3) 0.0023(3) 0.0000(3)
As2 0.0097(3) 0.0146(4) 0.0113(4) 0.0002(3) 0.0013(3) 0.0002(3)
As3 0.0122(4) 0.0140(4) 0.0115(4) 0.0006(3) 0.0025(3) -0.0002(3)
As4 0.0116(4) 0.0144(4) 0.0123(4) 0.0018(3) 0.0007(3) 0.0000(3)
Mo1 0.0119(3) 0.0209(3) 0.0148(3) -0.0015(3) 0.0001(2) -0.0011(3)
Mo2 0.0144(3) 0.0184(3) 0.0135(3) 0.0000(3) 0.0050(2) -0.0022(3)
Mo3 0.0117(3) 0.0168(3) 0.0174(3) 0.0010(3) 0.0035(2) -0.0013(3)
Mo4 0.0150(3) 0.0154(3) 0.0110(3) 0.0010(3) 0.0014(2) 0.0015(3)
Mo5 0.0139(3) 0.0178(3) 0.0124(3) 0.0003(3) 0.0028(2) 0.0031(3)
Mo6 0.0104(3) 0.0165(3) 0.0180(3) 0.0005(3) 0.0013(2) 0.0008(3)
Mo7 0.0153(3) 0.0155(3) 0.0126(3) 0.0014(3) 0.0020(2) 0.0043(3)
Mo8 0.0157(3) 0.0167(3) 0.0146(3) 0.0034(3) 0.0043(2) -0.0004(3)
Mo9 0.0128(3) 0.0131(3) 0.0173(3) 0.0016(3) 0.0021(2) 0.0012(3)
Mo10 0.0143(3) 0.0140(3) 0.0139(3) 0.0002(3) 0.0005(2) -0.0007(3)
Mo11 0.0133(3) 0.0166(3) 0.0154(3) 0.0007(3) 0.0038(2) -0.0025(3)
Mo12 0.0136(3) 0.0197(3) 0.0108(3) -0.0006(3) 0.0016(2) -0.0001(3)
N1 0.027(4) 0.023(4) 0.020(4) -0.002(3) 0.013(3) -0.001(3)
N2 0.014(3) 0.045(5) 0.030(4) -0.009(3) 0.006(3) -0.003(3)
N3 0.056(5) 0.024(4) 0.056(6) -0.014(4) 0.034(4) -0.013(4)
N4 0.038(4) 0.029(4) 0.022(4) 0.013(3) -0.008(3) -0.013(3)
C11 0.010(3) 0.013(4) 0.016(4) -0.008(3) 0.000(3) -0.002(3)
C12 0.026(4) 0.015(4) 0.018(4) 0.003(3) 0.007(3) -0.002(3)
C13 0.021(4) 0.019(4) 0.018(4) 0.000(3) 0.005(3) 0.000(3)
C14 0.014(4) 0.021(4) 0.019(4) -0.003(3) 0.003(3) -0.004(3)
C15 0.029(4) 0.017(4) 0.020(4) 0.009(3) 0.013(3) 0.003(3)
C16 0.018(4) 0.022(4) 0.018(4) 0.004(3) 0.003(3) 0.003(3)
C21 0.017(4) 0.014(4) 0.019(4) -0.002(3) 0.003(3) 0.005(3)
C22 0.017(4) 0.048(6) 0.019(4) 0.005(4) -0.002(3) -0.002(4)
C23 0.026(5) 0.042(5) 0.025(5) 0.004(4) 0.010(4) -0.009(4)
C24 0.009(4) 0.021(4) 0.031(5) -0.007(4) -0.004(3) 0.005(3)
C25 0.015(4) 0.066(7) 0.019(4) 0.011(4) -0.006(3) 0.000(4)
C26 0.016(4) 0.054(6) 0.023(5) 0.011(4) 0.004(3) -0.005(4)
C31 0.016(4) 0.013(4) 0.012(4) 0.002(3) -0.003(3) -0.003(3)
C32 0.024(4) 0.023(4) 0.016(4) -0.002(3) 0.011(3) 0.001(3)
C33 0.037(5) 0.018(4) 0.019(4) 0.000(3) 0.019(4) -0.006(4)
C34 0.029(5) 0.012(4) 0.035(5) 0.000(4) 0.013(4) -0.004(3)
C35 0.034(5) 0.024(5) 0.034(5) -0.009(4) 0.018(4) -0.002(4)
C36 0.021(4) 0.020(4) 0.021(4) -0.007(3) 0.011(3) -0.003(3)
C41 0.012(4) 0.019(4) 0.016(4) 0.005(3) -0.003(3) 0.003(3)
C42 0.038(5) 0.021(4) 0.017(4) 0.009(3) -0.009(4) -0.011(4)
C43 0.030(4) 0.025(4) 0.013(4) 0.004(3) -0.012(3) -0.009(4)
C44 0.021(4) 0.022(4) 0.015(4) 0.005(3) -0.006(3) 0.000(3)
C45 0.030(5) 0.016(4) 0.023(4) 0.002(3) -0.002(3) -0.007(3)
C46 0.027(4) 0.023(4) 0.015(4) -0.003(3) -0.005(3) -0.002(3)
C1A 0.037(6) 0.049(7) 0.079(9) -0.029(6) -0.007(6) 0.009(5)
C2A 0.050(8) 0.051(8) 0.151(15) -0.055(9) -0.008(9) 0.007(6)
N1A 0.042(7) 0.129(12) 0.220(18) -0.111(13) -0.010(9) -0.002(7)
C3A 0.078(9) 0.069(9) 0.046(7) 0.009(6) -0.003(6) 0.021(7)
C4A 0.036(6) 0.079(9) 0.045(7) 0.004(7) -0.003(5) 0.005(6)
N2A 0.063(7) 0.060(7) 0.066(7) 0.010(6) 0.018(5) -0.003(6)
C5A 0.061(8) 0.101(11) 0.087(10) -0.041(9) 0.037(7) -0.036(8)
C6A 0.049(7) 0.096(10) 0.046(7) -0.030(7) 0.020(6) -0.052(7)
N3A 0.045(6) 0.127(10) 0.094(9) -0.093(9) -0.031(6) 0.030(6)
C1B 0.058(7) 0.037(6) 0.031(5) -0.010(4) -0.008(5) -0.007(5)
C2B 0.033(5) 0.040(6) 0.030(5) -0.004(4) 0.005(4) -0.002(4)
N1B 0.043(5) 0.044(5) 0.047(5) -0.012(4) 0.003(4) -0.006(4)
C3B 0.048(6) 0.053(7) 0.040(6) -0.003(5) 0.002(5) 0.014(5)
C4B 0.039(6) 0.056(7) 0.057(7) -0.018(6) 0.002(5) -0.003(5)
N2B 0.056(7) 0.133(12) 0.115(11) -0.063(10) 0.019(7) 0.003(8)
O1A 0.018(3) 0.027(3) 0.025(3) -0.003(2) 0.003(2) -0.005(2)
O1 0.019(3) 0.030(3) 0.027(3) 0.002(3) 0.007(2) 0.004(2)
O2 0.020(3) 0.024(3) 0.022(3) 0.006(2) -0.002(2) 0.003(2)
O3 0.018(3) 0.027(3) 0.019(3) 0.001(2) -0.002(2) 0.002(2)
O4 0.021(3) 0.018(3) 0.014(3) -0.001(2) -0.001(2) 0.001(2)
O5 0.020(3) 0.016(3) 0.021(3) 0.000(2) 0.005(2) 0.004(2)
O6 0.013(2) 0.012(2) 0.013(3) 0.001(2) 0.002(2) 0.003(2)
O7 0.019(3) 0.024(3) 0.019(3) 0.001(2) 0.002(2) 0.005(2)
O8 0.024(3) 0.024(3) 0.021(3) -0.001(2) 0.005(2) 0.005(2)
O9 0.022(3) 0.025(3) 0.016(3) -0.003(2) 0.001(2) 0.000(2)
O10 0.026(3) 0.030(3) 0.009(3) 0.002(2) 0.000(2) -0.002(2)
O11 0.015(3) 0.030(3) 0.019(3) -0.005(2) 0.001(2) 0.000(2)
O12 0.026(3) 0.032(3) 0.017(3) 0.002(2) 0.002(2) -0.007(3)
O13 0.013(3) 0.018(3) 0.022(3) 0.001(2) 0.002(2) 0.002(2)
O14 0.015(3) 0.016(3) 0.011(2) 0.000(2) 0.003(2) -0.002(2)
O15 0.020(3) 0.024(3) 0.022(3) 0.005(2) 0.004(2) 0.003(2)
O16 0.018(3) 0.031(3) 0.022(3) -0.006(3) 0.007(2) -0.003(2)
O17 0.027(3) 0.019(3) 0.016(3) -0.004(2) 0.002(2) 0.002(2)
O18 0.024(3) 0.024(3) 0.019(3) -0.002(2) 0.008(2) -0.002(2)
O19 0.013(3) 0.015(3) 0.014(3) 0.000(2) 0.001(2) -0.003(2)
O20 0.015(3) 0.017(3) 0.016(3) 0.000(2) 0.003(2) 0.003(2)
O21 0.021(3) 0.021(3) 0.023(3) 0.003(2) 0.005(2) -0.001(2)
O22 0.014(2) 0.019(3) 0.012(3) 0.002(2) 0.002(2) 0.001(2)
O23 0.018(3) 0.022(3) 0.019(3) 0.004(2) 0.004(2) -0.005(2)
O24 0.018(3) 0.023(3) 0.028(3) 0.000(2) 0.005(2) -0.005(2)
O25 0.012(2) 0.013(2) 0.015(3) 0.002(2) 0.001(2) 0.001(2)
O26 0.016(3) 0.028(3) 0.016(3) 0.004(2) -0.002(2) -0.006(2)
O27 0.016(3) 0.024(3) 0.023(3) 0.001(2) 0.003(2) 0.002(2)
O28 0.018(3) 0.027(3) 0.022(3) 0.003(2) 0.008(2) 0.001(2)
O29 0.015(3) 0.016(3) 0.011(3) 0.003(2) 0.000(2) 0.003(2)
O30 0.018(3) 0.024(3) 0.022(3) -0.002(2) 0.011(2) -0.003(2)
O31 0.022(3) 0.023(3) 0.022(3) 0.003(2) 0.004(2) 0.000(2)
O32 0.013(3) 0.019(3) 0.016(3) 0.000(2) 0.004(2) -0.001(2)
O33 0.018(3) 0.026(3) 0.019(3) -0.005(2) -0.001(2) 0.008(2)
O34 0.020(3) 0.021(3) 0.018(3) 0.002(2) -0.002(2) 0.005(2)
O35 0.024(3) 0.020(3) 0.030(3) 0.000(2) 0.007(2) 0.006(2)
O36 0.021(3) 0.025(3) 0.024(3) -0.005(2) 0.001(2) -0.004(2)
O37 0.014(2) 0.015(3) 0.013(3) 0.002(2) 0.002(2) 0.003(2)
O38 0.021(3) 0.023(3) 0.021(3) -0.002(2) 0.005(2) 0.001(2)
O39 0.019(3) 0.016(3) 0.010(2) 0.000(2) 0.002(2) -0.001(2)
O40 0.015(3) 0.013(3) 0.016(3) 0.001(2) 0.002(2) 0.004(2)
O41 0.010(2) 0.017(3) 0.014(3) -0.003(2) -0.001(2) -0.003(2)
O42 0.012(2) 0.017(3) 0.017(3) -0.001(2) -0.001(2) -0.001(2)
O43 0.013(2) 0.015(3) 0.011(2) 0.001(2) 0.001(2) 0.001(2)
O44 0.017(3) 0.014(3) 0.010(2) 0.002(2) 0.004(2) -0.001(2)
O45 0.011(2) 0.013(3) 0.018(3) 0.001(2) 0.001(2) -0.001(2)
C1S 0.032(6) 0.036(6) 0.083(9) 0.009(6) -0.010(5) 0.001(5)
C2S 0.038(6) 0.025(5) 0.068(7) -0.020(5) 0.006(5) -0.001(5)
N1S 0.034(5) 0.051(6) 0.083(7) -0.014(5) -0.015(5) 0.019(5)
C7S 0.132(19) 0.037(11) 0.401(49) -0.045(20) -0.026(25) 0.008(11)
C8S 0.547(82) 0.046(13) 0.638(82) -0.050(36) -0.577(74) 0.048(34)
N4S 0.146(19) 0.264(29) 0.223(25) 0.148(22) -0.050(18) -0.080(19)
C3S 0.450(50) 0.067(13) 0.217(28) -0.054(16) 0.216(33) -0.087(21)
C4S 0.205(33) 0.117(21) 0.150(28) -0.011(21) 0.005(23) 0.019(20)
N2S 0.065(10) 0.177(23) 0.199(25) -0.047(21) 0.007(14) 0.013(12)
C5S 0.031(6) 0.082(9) 0.096(11) -0.038(8) -0.004(6) -0.001(6)
C6S 0.049(7) 0.053(7) 0.057(8) -0.013(6) 0.000(6) -0.001(6)
N3S 0.097(9) 0.054(7) 0.084(9) 0.005(7) 0.012(7) 0.008(6)
O1S 0.045(4) 0.104(7) 0.027(4) -0.026(4) -0.003(3) -0.017(4)
O2S 0.065(5) 0.060(5) 0.050(5) 0.008(4) 0.002(4) 0.007(4)

loop_
_atom_site_label
_atom_site_type_symbol
_atom_site_fract_x
_atom_site_fract_y
_atom_site_fract_z
_atom_site_U_iso_or_equiv
_atom_site_thermal_displace_type
_atom_site_occupancy
_atom_site_calc_flag
_atom_site_refinement_flags
_atom_site_disorder_group
Ag1 Ag 1.01144(5) 1.04385(3) 0.27402(3) 0.0396(2) Uani 1 d . .
Ag2 Ag 0.43225(7) 1.04214(5) 0.66470(5) 0.0762(3) Uani 1 d . .
As1 As 0.90051(5) 1.20770(3) 0.52010(3) 0.0119(2) Uani 1 d . .
As2 As 0.61262(5) 1.24264(3) 0.57717(3) 0.0119(2) Uani 1 d . .
As3 As 0.85478(5) 1.36999(3) 0.63405(3) 0.0125(2) Uani 1 d . .
As4 As 0.84931(5) 1.18141(3) 0.71193(3) 0.0128(2) Uani 1 d . .
Mo1 Mo 1.02477(4) 1.29249(3) 0.72564(3) 0.01596(14) Uani 1 d . .
Mo2 Mo 0.62393(4) 1.22967(3) 0.72907(3) 0.01518(14) Uani 1 d . .
Mo3 Mo 1.05811(4) 1.31133(3) 0.58890(3) 0.01515(14) Uani 1 d . .
Mo4 Mo 0.70279(4) 1.26921(3) 0.44137(3) 0.01378(14) Uani 1 d . .
Mo5 Mo 0.62573(4) 1.36594(3) 0.67464(3) 0.01461(14) Uani 1 d . .
Mo6 Mo 1.05747(4) 1.17531(3) 0.64339(3) 0.01498(14) Uani 1 d . .
Mo7 Mo 0.66601(4) 1.38589(3) 0.52493(3) 0.01439(14) Uani 1 d . .
Mo8 Mo 0.87237(4) 1.36136(3) 0.48422(3) 0.01547(14) Uani 1 d . .
Mo9 Mo 0.86703(4) 1.07504(3) 0.60213(3) 0.01434(14) Uani 1 d . .
Mo10 Mo 0.70106(4) 1.12205(3) 0.50369(3) 0.01417(14) Uani 1 d . .
Mo11 Mo 0.65777(4) 1.10199(3) 0.63908(3) 0.01493(14) Uani 1 d . .
Mo12 Mo 0.79773(4) 1.32019(3) 0.77045(3) 0.01468(14) Uani 1 d . .
N1 N 1.0976(4) 1.1057(3) 0.3311(3) 0.0224(15) Uani 1 d . .
N2 N 0.2176(4) 1.1978(3) 0.4893(3) 0.029(2) Uani 1 d . .
H1E H 0.2145(7) 1.1657(14) 0.4680(20) 0.044 Uiso 1 calc R .
H2E H 0.1965(13) 1.2281(11) 0.4681(20) 0.044 Uiso 1 calc R .
H3E H 0.1841(8) 1.1932(25) 0.5183(3) 0.044 Uiso 1 calc R .
N3 N 0.9813(6) 1.6175(3) 0.6644(4) 0.043(2) Uani 1 d . .
H7E H 1.0262(6) 1.6198(3) 0.6921(4) 0.065 Uiso 1 d R .
H8E H 0.9356(6) 1.6394(3) 0.6729(4) 0.065 Uiso 1 d R .
N4 N 0.8949(5) 1.0604(3) 0.9421(3) 0.030(2) Uani 1 d . .
H4E H 0.9476(19) 1.0413(21) 0.9471(10) 0.046 Uiso 1 calc R .
H5E H 0.8492(22) 1.0355(19) 0.9444(9) 0.046 Uiso 1 calc R .
H6E H 0.8938(40) 1.0876(4) 0.9690(3) 0.046 Uiso 1 calc R .
C11 C 0.9626(5) 1.1776(3) 0.4609(3) 0.0132(15) Uani 1 d . .
C12 C 1.0018(5) 1.1235(3) 0.4669(3) 0.019(2) Uani 1 d . .
H12A H 0.9975(5) 1.1025(3) 0.4999(3) 0.023 Uiso 1 calc R .
C13 C 1.0472(5) 1.1004(3) 0.4249(3) 0.020(2) Uani 1 d . .
H13A H 1.0735(5) 1.0641(3) 0.4296(3) 0.023 Uiso 1 calc R .
C14 C 1.0538(5) 1.1311(3) 0.3753(3) 0.018(2) Uani 1 d . .
C15 C 1.0139(5) 1.1857(3) 0.3688(3) 0.022(2) Uani 1 d . .
H15A H 1.0183(5) 1.2064(3) 0.3357(3) 0.026 Uiso 1 calc R .
C16 C 0.9681(5) 1.2092(3) 0.4108(3) 0.020(2) Uani 1 d . .
H16A H 0.9413(5) 1.2454(3) 0.4061(3) 0.023 Uiso 1 calc R .
C21 C 0.4877(5) 1.2304(3) 0.5521(3) 0.017(2) Uani 1 d . .
C22 C 0.4321(5) 1.2036(4) 0.5872(3) 0.028(2) Uani 1 d . .
H22A H 0.4539(5) 1.1928(4) 0.6238(3) 0.034 Uiso 1 calc R .
C23 C 0.3421(6) 1.1932(4) 0.5663(4) 0.030(2) Uani 1 d . .
H23A H 0.3030(6) 1.1760(4) 0.5892(4) 0.036 Uiso 1 calc R .
C24 C 0.3116(5) 1.2086(3) 0.5115(3) 0.021(2) Uani 1 d . .
C25 C 0.3678(5) 1.2336(4) 0.4777(4) 0.034(2) Uani 1 d . .
H25A H 0.3470(5) 1.2432(4) 0.4406(4) 0.041 Uiso 1 calc R .
C26 C 0.4553(5) 1.2448(4) 0.4982(4) 0.031(2) Uani 1 d . .
H26A H 0.4934(5) 1.2625(4) 0.4749(4) 0.037 Uiso 1 calc R .
C31 C 0.8942(5) 1.4472(3) 0.6463(3) 0.0141(15) Uani 1 d . .
C32 C 0.9519(5) 1.4701(3) 0.6103(3) 0.021(2) Uani 1 d . .
H32A H 0.9712(5) 1.4473(3) 0.5818(3) 0.025 Uiso 1 calc R .
C33 C 0.9806(6) 1.5260(3) 0.6163(3) 0.023(2) Uani 1 d . .
H33A H 1.0191(6) 1.5411(3) 0.5917(3) 0.028 Uiso 1 calc R .
C34 C 0.9528(6) 1.5606(3) 0.6590(4) 0.025(2) Uani 1 d . .
C35 C 0.8961(6) 1.5370(4) 0.6963(4) 0.029(2) Uani 1 d . .
H35A H 0.8782(6) 1.5593(4) 0.7256(4) 0.035 Uiso 1 calc R .
C36 C 0.8670(5) 1.4810(3) 0.6898(3) 0.020(2) Uani 1 d . .
H36A H 0.8289(5) 1.4656(3) 0.7144(3) 0.024 Uiso 1 calc R .
C41 C 0.8696(5) 1.1410(3) 0.7820(3) 0.016(2) Uani 1 d . .
C42 C 0.9116(6) 1.1699(4) 0.8289(3) 0.026(2) Uani 1 d . .
H42A H 0.9340(6) 1.2070(4) 0.8252(3) 0.032 Uiso 1 calc R .
C43 C 0.9198(5) 1.1430(3) 0.8812(3) 0.024(2) Uani 1 d . .
H43A H 0.9483(5) 1.1617(3) 0.9128(3) 0.028 Uiso 1 calc R .
C44 C 0.8851(5) 1.0881(3) 0.8858(3) 0.020(2) Uani 1 d . .
C45 C 0.8448(5) 1.0581(3) 0.8398(3) 0.023(2) Uani 1 d . .
H45A H 0.8234(5) 1.0208(3) 0.8438(3) 0.028 Uiso 1 calc R .
C46 C 0.8370(5) 1.0851(3) 0.7873(3) 0.022(2) Uani 1 d . .
H46A H 0.8100(5) 1.0657(3) 0.7557(3) 0.026 Uiso 1 calc R .
C1A C 0.1227(7) 1.0147(5) 0.5887(5) 0.056(3) Uani 1 d . .
H1C H 0.0853(8) 1.0481(8) 0.5910(33) 0.084 Uiso 1 calc R .
H2C H 0.1069(16) 0.9861(25) 0.6152(20) 0.084 Uiso 1 calc R .
H3C H 0.1140(13) 0.9991(32) 0.5511(13) 0.084 Uiso 1 calc R .
C2A C 0.2127(9) 1.0302(6) 0.6016(7) 0.086(5) Uani 1 d . .
N1A N 0.2880(8) 1.0427(7) 0.6097(8) 0.132(7) Uani 1 d . .
C3A C 0.5122(9) 0.8526(5) 0.6166(5) 0.065(3) Uani 1 d . .
H4C H 0.4930(54) 0.8240(5) 0.6419(19) 0.098 Uiso 1 calc R .
H5C H 0.5753(12) 0.8478(14) 0.6133(34) 0.098 Uiso 1 calc R .
H6C H 0.4788(46) 0.8481(14) 0.5800(17) 0.098 Uiso 1 calc R .
C4A C 0.4960(7) 0.9110(6) 0.6387(5) 0.054(3) Uani 1 d . .
N2A N 0.4812(7) 0.9555(5) 0.6545(5) 0.062(3) Uani 1 d . .
C5A C 0.3214(9) 1.2008(6) 0.7632(6) 0.081(5) Uani 1 d . .
H7C H 0.2583(17) 1.2028(27) 0.7502(32) 0.121 Uiso 1 calc R .
H8C H 0.3501(47) 1.2363(8) 0.7542(35) 0.121 Uiso 1 calc R .
H9C H 0.3290(59) 1.1950(22) 0.8034(6) 0.121 Uiso 1 calc R .
C6A C 0.3639(8) 1.1508(6) 0.7342(5) 0.063(4) Uani 1 d . .
N3A N 0.3881(7) 1.1105(6) 0.7172(5) 0.091(5) Uani 1 d . .
C1B C 0.8658(7) 0.8903(4) 0.1686(4) 0.043(2) Uani 1 d . .
H1D H 0.8028(9) 0.8927(19) 0.1731(22) 0.064 Uiso 1 calc R .
H2D H 0.8882(31) 0.8530(4) 0.1808(19) 0.064 Uiso 1 calc R .
H3D H 0.8742(37) 0.8958(18) 0.1295(5) 0.064 Uiso 1 calc R .
C2B C 0.9146(6) 0.9349(4) 0.2026(4) 0.034(2) Uani 1 d . .
N1B N 0.9529(6) 0.9701(4) 0.2278(4) 0.045(2) Uani 1 d . .
C3B C 0.7392(7) 1.1369(5) 0.3335(4) 0.047(3) Uani 1 d . .
H4D H 0.7515(23) 1.1767(10) 0.3426(27) 0.071 Uiso 1 calc R .
H5D H 0.7334(32) 1.1157(20) 0.3675(16) 0.071 Uiso 1 calc R .
H6D H 0.6842(11) 1.1341(28) 0.3087(12) 0.071 Uiso 1 calc R .
C4B C 0.8119(7) 1.1134(5) 0.3059(5) 0.051(3) Uani 1 d . .
N2B N 0.8683(8) 1.0943(6) 0.2840(6) 0.101(5) Uani 1 d . .
O1A O 0.5538(3) 1.0836(2) 0.6074(2) 0.0233(12) Uani 1 d . .
O1 O 0.5131(3) 1.3606(2) 0.6776(2) 0.0251(13) Uani 1 d . .
O2 O 1.1139(3) 1.1501(2) 0.7042(2) 0.0225(12) Uani 1 d . .
O3 O 1.0837(3) 1.2519(2) 0.7761(2) 0.0217(12) Uani 1 d . .
O4 O 0.6948(3) 1.1907(2) 0.4606(2) 0.0179(11) Uani 1 d . .
O5 O 0.8968(3) 1.0372(2) 0.5454(2) 0.0187(11) Uani 1 d . .
O6 O 0.8369(3) 1.2650(2) 0.4966(2) 0.0127(10) Uani 1 d . .
O7 O 0.6310(3) 1.3854(2) 0.5986(2) 0.0205(12) Uani 1 d . .
O8 O 0.7527(4) 1.0769(2) 0.4616(2) 0.0227(12) Uani 1 d . .
O9 O 0.7953(3) 1.3907(2) 0.7906(2) 0.0211(12) Uani 1 d . .
O10 O 0.7907(4) 1.2849(2) 0.8324(2) 0.0220(12) Uani 1 d . .
O11 O 0.9191(3) 1.3087(2) 0.7599(2) 0.0213(12) Uani 1 d . .
O12 O 0.6486(4) 1.2078(2) 0.7976(2) 0.0248(13) Uani 1 d . .
O13 O 0.9752(3) 1.1150(2) 0.6244(2) 0.0178(11) Uani 1 d . .
O14 O 0.6570(3) 1.2863(2) 0.5307(2) 0.0138(10) Uani 1 d . .
O15 O 0.8677(3) 1.0233(2) 0.6527(2) 0.0221(12) Uani 1 d . .
O16 O 0.5115(3) 1.2433(2) 0.7254(2) 0.0234(12) Uani 1 d . .
O17 O 0.6495(4) 1.4296(2) 0.7084(2) 0.0208(12) Uani 1 d . .
O18 O 0.9020(4) 1.3441(2) 0.4194(2) 0.0219(12) Uani 1 d . .
O19 O 0.9740(3) 1.2287(2) 0.5759(2) 0.0142(11) Uani 1 d . .
O20 O 0.7751(3) 1.2354(2) 0.7208(2) 0.0160(11) Uani 1 d . .
O21 O 0.8740(3) 1.4345(2) 0.4833(2) 0.0218(12) Uani 1 d . .
O22 O 0.7779(3) 1.3505(2) 0.6778(2) 0.0151(11) Uani 1 d . .
O23 O 0.9780(3) 1.3439(2) 0.5311(2) 0.0196(12) Uani 1 d . .
O24 O 1.1111(3) 1.3713(2) 0.6168(2) 0.0229(12) Uani 1 d . .
O25 O 0.8348(3) 1.1547(2) 0.5431(2) 0.0132(10) Uani 1 d . .
O26 O 0.5919(3) 1.1005(2) 0.4938(2) 0.0205(12) Uani 1 d . .
O27 O 1.1326(3) 1.1648(2) 0.5948(2) 0.0209(12) Uani 1 d . .
O28 O 1.1370(3) 1.2806(2) 0.5518(2) 0.0222(12) Uani 1 d . .
O29 O 0.7370(3) 1.3519(2) 0.4645(2) 0.0146(11) Uani 1 d . .
O30 O 0.6264(3) 1.1590(2) 0.6902(2) 0.0207(12) Uani 1 d . .
O31 O 0.6850(4) 1.0457(2) 0.6830(2) 0.0225(12) Uani 1 d . .
O32 O 0.9464(3) 1.2101(2) 0.6934(2) 0.0159(11) Uani 1 d . .
O33 O 0.5644(3) 1.3855(2) 0.4853(2) 0.0212(12) Uani 1 d . .
O34 O 0.5956(3) 1.2829(2) 0.4133(2) 0.0200(12) Uani 1 d . .
O35 O 0.6985(4) 1.4557(2) 0.5208(2) 0.0242(13) Uani 1 d . .
O36 O 1.0790(4) 1.3570(2) 0.7316(2) 0.0237(12) Uani 1 d . .
O37 O 0.6651(3) 1.1778(2) 0.5781(2) 0.0140(10) Uani 1 d . .
O38 O 0.7591(3) 1.2666(2) 0.3832(2) 0.0214(12) Uani 1 d . .
O39 O 0.6271(3) 1.2716(2) 0.6428(2) 0.0148(11) Uani 1 d . .
O40 O 0.9440(3) 1.3245(2) 0.6436(2) 0.0149(11) Uani 1 d . .
O41 O 0.8035(3) 1.1366(2) 0.6607(2) 0.0138(10) Uani 1 d . .
O42 O 1.0843(3) 1.2607(2) 0.6588(2) 0.0156(11) Uani 1 d . .
O43 O 0.8066(3) 1.3624(2) 0.5664(2) 0.0132(10) Uani 1 d . .
O44 O 0.6633(3) 1.3138(2) 0.7426(2) 0.0134(10) Uani 1 d . .
O45 O 0.7324(3) 1.0766(2) 0.5774(2) 0.0140(11) Uani 1 d . .
C1S C -0.6022(6) 0.0355(4) 0.4873(5) 0.051(3) Uani 1 d D .
H1B H -0.5815(31) 0.0067(22) 0.4627(12) 0.077 Uiso 1 calc R .
H2B H -0.6200(14) 0.0173(27) 0.5206(17) 0.077 Uiso 1 calc R .
H3B H -0.5545(20) 0.0625(7) 0.4979(28) 0.077 Uiso 1 calc R .
C2S C -0.6803(7) 0.0665(4) 0.4576(5) 0.044(3) Uani 1 d D .
N1S N -0.7367(6) 0.0912(4) 0.4343(4) 0.058(3) Uani 1 d D .
C7S C -0.2756(17) 0.5148(11) 0.3874(12) 0.194(16) Uani 1 d D .
H1A H -0.2850(144) 0.4758(12) 0.3990(67) 0.290 Uiso 1 calc R .
H2A H -0.3329(67) 0.5330(95) 0.3771(32) 0.290 Uiso 1 calc R .
H3A H -0.2435(77) 0.5357(92) 0.4181(36) 0.290 Uiso 1 calc R .
C8S C -0.2204(17) 0.5149(11) 0.3364(10) 0.457(53) Uani 1 d D .
N4S N -0.1886(16) 0.5208(13) 0.2986(10) 0.216(14) Uani 1 d D .
C3S C 0.6377(22) 0.0521(8) 1.0258(11) 0.232(19) Uani 1 d D .
H4A H 0.6780(22) 0.0367(119) 1.0563(61) 0.347 Uiso 1 calc R .
H5A H 0.5997(155) 0.0218(92) 1.0092(33) 0.347 Uiso 1 calc R .
H6A H 0.6012(159) 0.0817(32) 1.0400(96) 0.347 Uiso 1 calc R .
C4S C 0.6942(23) 0.0786(14) 0.9795(12) 0.158(13) Uani 1 d D .
N2S N 0.7083(13) 0.0939(12) 0.9414(9) 0.148(9) Uani 1 d D .
C5S C 0.3187(7) 0.3263(6) 1.6404(5) 0.070(4) Uani 1 d D .
H7A H 0.2673(38) 0.3016(31) 1.6325(6) 0.106 Uiso 1 calc R .
H8A H 0.3033(59) 0.3579(6) 1.6637(17) 0.106 Uiso 1 calc R .
H9A H 0.3675(23) 0.3048(33) 1.6598(19) 0.106 Uiso 1 calc R .
C6S C 0.3462(8) 0.3491(5) 1.5867(5) 0.053(3) Uani 1 d D .
N3S N 0.3677(9) 0.3653(5) 1.5466(5) 0.078(3) Uani 1 d D .
O1S O -0.3240(5) 0.2091(4) 0.9211(3) 0.059(2) Uani 1 d . .
O2S O 0.0374(5) -0.0181(3) 0.9322(3) 0.059(2) Uani 1 d . .

loop_
_atom_type_symbol
_atom_type_description
_atom_type_scat_dispersion_real
_atom_type_scat_dispersion_imag
_atom_type_scat_source
C C 0.0033 0.0016 'International Tables Vol C Tables 4.2.6.8 and 6.1.1.4'
H H 0.0000 0.0000 'International Tables Vol C Tables 4.2.6.8 and 6.1.1.4'
N N 0.0061 0.0033 'International Tables Vol C Tables 4.2.6.8 and 6.1.1.4'
O O 0.0106 0.0060 'International Tables Vol C Tables 4.2.6.8 and 6.1.1.4'
As As 0.0499 2.0058 'International Tables Vol C Tables 4.2.6.8 and 6.1.1.4'
Mo Mo -1.6832 0.6857 'International Tables Vol C Tables 4.2.6.8 and 6.1.1.4'
Ag Ag -0.8971 1.1015 'International Tables Vol C Tables 4.2.6.8 and 6.1.1.4'

loop_
_geom_angle_atom_site_label_1
_geom_angle_atom_site_label_2
_geom_angle_atom_site_label_3
_geom_angle
_geom_angle_site_symmetry_1
_geom_angle_site_symmetry_3
_geom_angle_publ_flag
N1B Ag1 N1 166.4(3) . . ?
N1B Ag1 N2B 96.6(4) . . ?
N1 Ag1 N2B 94.9(3) . . ?
N2A Ag2 N3A 150.9(5) . . ?
N2A Ag2 N1A 103.8(4) . . ?
N3A Ag2 N1A 90.0(4) . . ?
N2A Ag2 O1A 91.2(3) . . ?
N3A Ag2 O1A 108.0(4) . . ?
N1A Ag2 O1A 110.7(5) . . ?
O6 As1 O25 110.5(2) . . ?
O6 As1 O19 109.1(2) . . ?
O25 As1 O19 107.5(2) . . ?
O6 As1 C11 110.1(3) . . ?
O25 As1 C11 108.6(3) . . ?
O19 As1 C11 111.0(3) . . ?
O14 As2 O39 110.4(2) . . ?
O14 As2 O37 109.0(2) . . ?
O39 As2 O37 109.1(2) . . ?
O14 As2 C21 108.8(3) . . ?
O39 As2 C21 111.7(3) . . ?
O37 As2 C21 107.9(3) . . ?
O22 As3 O40 109.1(2) . . ?
O22 As3 O43 108.0(2) . . ?
O40 As3 O43 108.0(2) . . ?
O22 As3 C31 112.2(3) . . ?
O40 As3 C31 109.8(3) . . ?
O43 As3 C31 109.6(3) . . ?
O41 As4 O32 110.1(2) . . ?
O41 As4 O20 108.9(2) . . ?
O32 As4 O20 109.3(2) . . ?
O41 As4 C41 110.0(3) . . ?
O32 As4 C41 111.1(3) . . ?
O20 As4 C41 107.3(3) . . ?
O3 Mo1 O36 102.9(3) . . ?
O3 Mo1 O11 101.5(2) . . ?
O36 Mo1 O11 101.6(2) . . ?
O3 Mo1 O42 96.6(2) . . ?
O36 Mo1 O42 98.0(2) . . ?
O11 Mo1 O42 149.5(2) . . ?
O3 Mo1 O40 164.4(2) . . ?
O36 Mo1 O40 89.4(2) . . ?
O11 Mo1 O40 85.2(2) . . ?
O42 Mo1 O40 71.8(2) . . ?
O3 Mo1 O32 89.0(2) . . ?
O36 Mo1 O32 165.5(2) . . ?
O11 Mo1 O32 83.8(2) . . ?
O42 Mo1 O32 72.1(2) . . ?
O40 Mo1 O32 77.6(2) . . ?
O16 Mo2 O12 102.4(3) . . ?
O16 Mo2 O30 102.0(2) . . ?
O12 Mo2 O30 101.3(3) . . ?
O16 Mo2 O44 95.5(2) . . ?
O12 Mo2 O44 96.0(2) . . ?
O30 Mo2 O44 152.0(2) . . ?
O16 Mo2 O39 89.5(2) . . ?
O12 Mo2 O39 164.5(2) . . ?
O30 Mo2 O39 85.7(2) . . ?
O44 Mo2 O39 72.7(2) . . ?
O16 Mo2 O20 164.0(2) . . ?
O12 Mo2 O20 89.2(2) . . ?
O30 Mo2 O20 86.3(2) . . ?
O44 Mo2 O20 72.0(2) . . ?
O39 Mo2 O20 77.4(2) . . ?
O24 Mo3 O28 103.0(3) . . ?
O24 Mo3 O23 101.0(2) . . ?
O28 Mo3 O23 102.1(2) . . ?
O24 Mo3 O42 96.4(2) . . ?
O28 Mo3 O42 95.7(2) . . ?
O23 Mo3 O42 151.5(2) . . ?
O24 Mo3 O40 90.7(2) . . ?
O28 Mo3 O40 163.0(2) . . ?
O23 Mo3 O40 84.7(2) . . ?
O42 Mo3 O40 72.5(2) . . ?
O24 Mo3 O19 164.0(2) . . ?
O28 Mo3 O19 88.9(2) . . ?
O23 Mo3 O19 86.6(2) . . ?
O42 Mo3 O19 71.6(2) . . ?
O40 Mo3 O19 75.9(2) . . ?
O38 Mo4 O34 102.4(3) . . ?
O38 Mo4 O4 102.3(2) . . ?
O34 Mo4 O4 101.2(2) . . ?
O38 Mo4 O29 97.0(2) . . ?
O34 Mo4 O29 97.4(2) . . ?
O4 Mo4 O29 149.5(2) . . ?
O38 Mo4 O6 89.2(2) . . ?
O34 Mo4 O6 165.8(2) . . ?
O4 Mo4 O6 83.9(2) . . ?
O29 Mo4 O6 72.9(2) . . ?
O38 Mo4 O14 165.5(2) . . ?
O34 Mo4 O14 88.3(2) . . ?
O4 Mo4 O14 84.9(2) . . ?
O29 Mo4 O14 71.7(2) . . ?
O6 Mo4 O14 78.9(2) . . ?
O1 Mo5 O17 101.6(3) . . ?
O1 Mo5 O7 101.7(2) . . ?
O17 Mo5 O7 102.7(2) . . ?
O1 Mo5 O44 96.5(2) . . ?
O17 Mo5 O44 96.5(2) . . ?
O7 Mo5 O44 150.2(2) . . ?
O1 Mo5 O22 166.2(2) . . ?
O17 Mo5 O22 88.0(2) . . ?
O7 Mo5 O22 85.7(2) . . ?
O44 Mo5 O22 72.3(2) . . ?
O1 Mo5 O39 89.3(2) . . ?
O17 Mo5 O39 165.1(2) . . ?
O7 Mo5 O39 84.7(2) . . ?
O44 Mo5 O39 71.9(2) . . ?
O22 Mo5 O39 79.6(2) . . ?
O2 Mo6 O27 103.0(3) . . ?
O2 Mo6 O13 101.6(2) . . ?
O27 Mo6 O13 101.0(2) . . ?
O2 Mo6 O42 96.3(2) . . ?
O27 Mo6 O42 97.4(2) . . ?
O13 Mo6 O42 150.6(2) . . ?
O2 Mo6 O19 165.4(2) . . ?
O27 Mo6 O19 87.1(2) . . ?
O13 Mo6 O19 86.6(2) . . ?
O42 Mo6 O19 71.6(2) . . ?
O2 Mo6 O32 90.0(2) . . ?
O27 Mo6 O32 164.7(2) . . ?
O13 Mo6 O32 84.0(2) . . ?
O42 Mo6 O32 72.9(2) . . ?
O19 Mo6 O32 78.7(2) . . ?
O35 Mo7 O33 102.6(3) . . ?
O35 Mo7 O7 99.7(2) . . ?
O33 Mo7 O7 101.3(2) . . ?
O35 Mo7 O29 98.9(2) . . ?
O33 Mo7 O29 96.2(2) . . ?
O7 Mo7 O29 150.9(2) . . ?
O35 Mo7 O43 89.8(2) . . ?
O33 Mo7 O43 164.2(2) . . ?
O7 Mo7 O43 86.1(2) . . ?
O29 Mo7 O43 71.9(2) . . ?
O35 Mo7 O14 166.7(2) . . ?
O33 Mo7 O14 88.5(2) . . ?
O7 Mo7 O14 85.1(2) . . ?
O29 Mo7 O14 72.3(2) . . ?
O43 Mo7 O14 78.1(2) . . ?
O21 Mo8 O18 102.6(3) . . ?
O21 Mo8 O23 102.1(2) . . ?
O18 Mo8 O23 101.8(2) . . ?
O21 Mo8 O29 96.8(2) . . ?
O18 Mo8 O29 96.6(2) . . ?
O23 Mo8 O29 149.8(2) . . ?
O21 Mo8 O43 90.5(2) . . ?
O18 Mo8 O43 163.7(2) . . ?
O23 Mo8 O43 84.5(2) . . ?
O29 Mo8 O43 72.0(2) . . ?
O21 Mo8 O6 165.3(2) . . ?
O18 Mo8 O6 88.5(2) . . ?
O23 Mo8 O6 84.6(2) . . ?
O29 Mo8 O6 72.1(2) . . ?
O43 Mo8 O6 77.1(2) . . ?
O15 Mo9 O5 102.5(2) . . ?
O15 Mo9 O13 102.0(2) . . ?
O5 Mo9 O13 100.7(2) . . ?
O15 Mo9 O45 98.5(2) . . ?
O5 Mo9 O45 96.5(2) . . ?
O13 Mo9 O45 149.6(2) . . ?
O15 Mo9 O41 88.8(2) . . ?
O5 Mo9 O41 165.6(2) . . ?
O13 Mo9 O41 85.5(2) . . ?
O45 Mo9 O41 72.7(2) . . ?
O15 Mo9 O25 165.5(2) . . ?
O5 Mo9 O25 89.2(2) . . ?
O13 Mo9 O25 84.0(2) . . ?
O45 Mo9 O25 71.3(2) . . ?
O41 Mo9 O25 78.5(2) . . ?
O8 Mo10 O26 103.2(3) . . ?
O8 Mo10 O4 101.4(2) . . ?
O26 Mo10 O4 100.5(2) . . ?
O8 Mo10 O45 96.4(2) . . ?
O26 Mo10 O45 95.4(2) . . ?
O4 Mo10 O45 152.6(2) . . ?
O8 Mo10 O25 90.8(2) . . ?
O26 Mo10 O25 162.8(2) . . ?
O4 Mo10 O25 86.1(2) . . ?
O45 Mo10 O25 72.9(2) . . ?
O8 Mo10 O37 164.2(2) . . ?
O26 Mo10 O37 88.4(2) . . ?
O4 Mo10 O37 86.7(2) . . ?
O45 Mo10 O37 71.5(2) . . ?
O25 Mo10 O37 76.1(2) . . ?
O31 Mo11 O1A 103.1(3) . . ?
O31 Mo11 O30 101.6(2) . . ?
O1A Mo11 O30 100.5(2) . . ?
O31 Mo11 O45 96.2(2) . . ?
O1A Mo11 O45 98.8(2) . . ?
O30 Mo11 O45 149.9(2) . . ?
O31 Mo11 O37 163.3(2) . . ?
O1A Mo11 O37 90.9(2) . . ?
O30 Mo11 O37 84.5(2) . . ?
O45 Mo11 O37 72.3(2) . . ?
O31 Mo11 O41 88.4(2) . . ?
O1A Mo11 O41 166.0(2) . . ?
O30 Mo11 O41 84.7(2) . . ?
O45 Mo11 O41 71.7(2) . . ?
O37 Mo11 O41 76.6(2) . . ?
O10 Mo12 O9 102.2(3) . . ?
O10 Mo12 O11 101.4(2) . . ?
O9 Mo12 O11 102.9(2) . . ?
O10 Mo12 O44 95.5(2) . . ?
O9 Mo12 O44 96.3(2) . . ?
O11 Mo12 O44 150.9(2) . . ?
O10 Mo12 O20 90.9(2) . . ?
O9 Mo12 O20 163.2(2) . . ?
O11 Mo12 O20 84.3(2) . . ?
O44 Mo12 O20 71.8(2) . . ?
O10 Mo12 O22 164.6(2) . . ?
O9 Mo12 O22 88.4(2) . . ?
O11 Mo12 O22 86.7(2) . . ?
O44 Mo12 O22 72.0(2) . . ?
O20 Mo12 O22 76.8(2) . . ?
C14 N1 Ag1 115.2(5) . . ?
C12 C11 C16 119.8(7) . . ?
C12 C11 As1 119.3(6) . . ?
C16 C11 As1 121.0(5) . . ?
C13 C12 C11 120.8(7) . . ?
C12 C13 C14 120.3(7) . . ?
C13 C14 C15 119.2(7) . . ?
C13 C14 N1 119.6(7) . . ?
C15 C14 N1 121.1(7) . . ?
C16 C15 C14 121.0(7) . . ?
C15 C16 C11 119.0(7) . . ?
C26 C21 C22 120.2(7) . . ?
C26 C21 As2 119.4(6) . . ?
C22 C21 As2 120.2(6) . . ?
C21 C22 C23 118.4(7) . . ?
C24 C23 C22 119.8(7) . . ?
C25 C24 C23 120.7(7) . . ?
C25 C24 N2 119.2(7) . . ?
C23 C24 N2 120.1(7) . . ?
C24 C25 C26 119.8(8) . . ?
C21 C26 C25 121.1(8) . . ?
C32 C31 C36 119.6(7) . . ?
C32 C31 As3 118.1(6) . . ?
C36 C31 As3 122.3(5) . . ?
C33 C32 C31 120.5(7) . . ?
C32 C33 C34 120.4(7) . . ?
N3 C34 C33 120.2(7) . . ?
N3 C34 C35 120.7(7) . . ?
C33 C34 C35 119.1(7) . . ?
C36 C35 C34 120.1(7) . . ?
C35 C36 C31 120.2(7) . . ?
C42 C41 C46 120.3(7) . . ?
C42 C41 As4 118.7(6) . . ?
C46 C41 As4 120.8(6) . . ?
C43 C42 C41 119.6(7) . . ?
C44 C43 C42 119.2(7) . . ?
C45 C44 C43 122.3(7) . . ?
C45 C44 N4 119.6(7) . . ?
C43 C44 N4 118.0(7) . . ?
C44 C45 C46 118.4(7) . . ?
C45 C46 C41 120.2(7) . . ?
N1A C2A C1A 176.9(19) . . ?
C2A N1A Ag2 152.8(18) . . ?
N2A C4A C3A 177.8(13) . . ?
C4A N2A Ag2 165.7(11) . . ?
N3A C6A C5A 171.0(14) . . ?
C6A N3A Ag2 166.2(14) . . ?
N1B C2B C1B 178.3(10) . . ?
C2B N1B Ag1 173.0(8) . . ?
N2B C4B C3B 179.1(14) . . ?
C4B N2B Ag1 158.1(13) . . ?
Mo11 O1A Ag2 121.4(3) . . ?
Mo4 O4 Mo10 160.8(3) . . ?
As1 O6 Mo4 130.7(3) . . ?
As1 O6 Mo8 132.0(3) . . ?
Mo4 O6 Mo8 94.8(2) . . ?
Mo5 O7 Mo7 160.9(3) . . ?
Mo12 O11 Mo1 161.7(3) . . ?
Mo6 O13 Mo9 161.4(3) . . ?
As2 O14 Mo7 131.8(3) . . ?
As2 O14 Mo4 132.0(3) . . ?
Mo7 O14 Mo4 95.2(2) . . ?
As1 O19 Mo6 130.6(3) . . ?
As1 O19 Mo3 130.0(3) . . ?
Mo6 O19 Mo3 96.2(2) . . ?
As4 O20 Mo2 129.1(3) . . ?
As4 O20 Mo12 129.1(3) . . ?
Mo2 O20 Mo12 95.5(2) . . ?
As3 O22 Mo5 132.4(3) . . ?
As3 O22 Mo12 130.1(3) . . ?
Mo5 O22 Mo12 95.9(2) . . ?
Mo8 O23 Mo3 161.6(3) . . ?
As1 O25 Mo10 128.9(3) . . ?
As1 O25 Mo9 132.5(2) . . ?
Mo10 O25 Mo9 95.8(2) . . ?
Mo7 O29 Mo8 112.0(2) . . ?
Mo7 O29 Mo4 114.7(2) . . ?
Mo8 O29 Mo4 112.1(2) . . ?
Mo2 O30 Mo11 160.7(3) . . ?
As4 O32 Mo6 133.2(3) . . ?
As4 O32 Mo1 130.5(3) . . ?
Mo6 O32 Mo1 95.4(2) . . ?
As2 O37 Mo11 129.4(2) . . ?
As2 O37 Mo10 129.4(3) . . ?
Mo11 O37 Mo10 95.0(2) . . ?
As2 O39 Mo2 130.6(3) . . ?
As2 O39 Mo5 132.2(3) . . ?
Mo2 O39 Mo5 96.1(2) . . ?
As3 O40 Mo3 129.3(3) . . ?
As3 O40 Mo1 130.2(3) . . ?
Mo3 O40 Mo1 94.9(2) . . ?
As4 O41 Mo9 131.7(2) . . ?
As4 O41 Mo11 132.0(2) . . ?
Mo9 O41 Mo11 95.2(2) . . ?
Mo3 O42 Mo1 111.5(2) . . ?
Mo3 O42 Mo6 113.2(2) . . ?
Mo1 O42 Mo6 113.3(2) . . ?
As3 O43 Mo8 129.5(2) . . ?
As3 O43 Mo7 131.2(2) . . ?
Mo8 O43 Mo7 95.3(2) . . ?
Mo5 O44 Mo12 112.9(2) . . ?
Mo5 O44 Mo2 112.8(2) . . ?
Mo12 O44 Mo2 111.9(2) . . ?
Mo11 O45 Mo9 113.5(2) . . ?
Mo11 O45 Mo10 112.1(2) . . ?
Mo9 O45 Mo10 112.5(2) . . ?
N1S C2S C1S 177.2(12) . . ?
N4S C8S C7S 170.8(34) . . ?
N2S C4S C3S 159.1(41) . . ?
N3S C6S C5S 178.8(14) . . ?

loop_
_geom_bond_atom_site_label_1
_geom_bond_atom_site_label_2
_geom_bond_distance
_geom_bond_site_symmetry_2
_geom_bond_publ_flag
Ag1 N1B 2.164(9) . ?
Ag1 N1 2.275(7) . ?
Ag1 N2B 2.469(12) . ?
Ag2 N2A 2.158(11) . ?
Ag2 N3A 2.164(10) . ?
Ag2 N1A 2.396(13) . ?
Ag2 O1A 2.569(5) . ?
As1 O6 1.692(5) . ?
As1 O25 1.697(5) . ?
As1 O19 1.700(5) . ?
As1 C11 1.900(7) . ?
As2 O14 1.685(5) . ?
As2 O39 1.692(5) . ?
As2 O37 1.692(5) . ?
As2 C21 1.918(7) . ?
As3 O22 1.691(5) . ?
As3 O40 1.695(5) . ?
As3 O43 1.701(5) . ?
As3 C31 1.894(7) . ?
As4 O41 1.688(5) . ?
As4 O32 1.695(5) . ?
As4 O20 1.698(5) . ?
As4 C41 1.907(7) . ?
Mo1 O3 1.694(5) . ?
Mo1 O36 1.698(5) . ?
Mo1 O11 1.889(5) . ?
Mo1 O42 2.041(5) . ?
Mo1 O40 2.303(5) . ?
Mo1 O32 2.325(5) . ?
Mo2 O16 1.700(5) . ?
Mo2 O12 1.708(5) . ?
Mo2 O30 1.881(5) . ?
Mo2 O44 2.051(5) . ?
Mo2 O39 2.275(5) . ?
Mo2 O20 2.291(5) . ?
Mo3 O24 1.697(5) . ?
Mo3 O28 1.702(5) . ?
Mo3 O23 1.881(5) . ?
Mo3 O42 2.038(5) . ?
Mo3 O40 2.273(5) . ?
Mo3 O19 2.292(5) . ?
Mo4 O38 1.694(5) . ?
Mo4 O34 1.697(5) . ?
Mo4 O4 1.883(5) . ?
Mo4 O29 2.043(5) . ?
Mo4 O6 2.275(5) . ?
Mo4 O14 2.335(5) . ?
Mo5 O1 1.695(5) . ?
Mo5 O17 1.698(5) . ?
Mo5 O7 1.875(5) . ?
Mo5 O44 2.046(5) . ?
Mo5 O22 2.293(5) . ?
Mo5 O39 2.314(5) . ?
Mo6 O2 1.697(5) . ?
Mo6 O27 1.712(5) . ?
Mo6 O13 1.883(5) . ?
Mo6 O42 2.043(5) . ?
Mo6 O19 2.286(5) . ?
Mo6 O32 2.289(5) . ?
Mo7 O35 1.693(5) . ?
Mo7 O33 1.698(5) . ?
Mo7 O7 1.881(5) . ?
Mo7 O29 2.034(5) . ?
Mo7 O43 2.287(5) . ?
Mo7 O14 2.315(5) . ?
Mo8 O21 1.695(5) . ?
Mo8 O18 1.698(5) . ?
Mo8 O23 1.875(5) . ?
Mo8 O29 2.036(5) . ?
Mo8 O43 2.279(5) . ?
Mo8 O6 2.320(5) . ?
Mo9 O15 1.697(5) . ?
Mo9 O5 1.707(5) . ?
Mo9 O13 1.886(5) . ?
Mo9 O45 2.033(5) . ?
Mo9 O41 2.271(5) . ?
Mo9 O25 2.338(5) . ?
Mo10 O8 1.690(5) . ?
Mo10 O26 1.696(5) . ?
Mo10 O4 1.888(5) . ?
Mo10 O45 2.055(5) . ?
Mo10 O25 2.244(5) . ?
Mo10 O37 2.301(5) . ?
Mo11 O31 1.694(5) . ?
Mo11 O1A 1.705(5) . ?
Mo11 O30 1.889(5) . ?
Mo11 O45 2.024(5) . ?
Mo11 O37 2.289(5) . ?
Mo11 O41 2.324(5) . ?
Mo12 O10 1.699(5) . ?
Mo12 O9 1.703(5) . ?
Mo12 O11 1.875(5) . ?
Mo12 O44 2.051(5) . ?
Mo12 O20 2.299(5) . ?
Mo12 O22 2.302(5) . ?
N1 C14 1.424(9) . ?
N2 C24 1.467(9) . ?
N3 C34 1.386(10) . ?
N4 C44 1.477(10) . ?
C11 C12 1.385(10) . ?
C11 C16 1.408(10) . ?
C12 C13 1.375(10) . ?
C13 C14 1.390(11) . ?
C14 C15 1.398(11) . ?
C15 C16 1.383(10) . ?
C21 C26 1.361(11) . ?
C21 C22 1.387(11) . ?
C22 C23 1.403(11) . ?
C23 C24 1.379(12) . ?
C24 C25 1.353(11) . ?
C25 C26 1.369(11) . ?
C31 C32 1.384(10) . ?
C31 C36 1.393(10) . ?
C32 C33 1.367(11) . ?
C33 C34 1.391(11) . ?
C34 C35 1.403(11) . ?
C35 C36 1.370(11) . ?
C41 C42 1.392(11) . ?
C41 C46 1.393(11) . ?
C42 C43 1.384(11) . ?
C43 C44 1.382(11) . ?
C44 C45 1.378(11) . ?
C45 C46 1.389(11) . ?
C1A C2A 1.39(2) . ?
C2A N1A 1.16(2) . ?
C3A C4A 1.48(2) . ?
C4A N2A 1.128(15) . ?
C5A C6A 1.52(2) . ?
C6A N3A 1.09(2) . ?
C1B C2B 1.458(13) . ?
C2B N1B 1.130(11) . ?
C3B C4B 1.435(14) . ?
C4B N2B 1.127(14) . ?
C1S C2S 1.483(13) . ?
C2S N1S 1.115(11) . ?
C7S C8S 1.54(2) . ?
C8S N4S 1.07(2) . ?
C3S C4S 1.58(2) . ?
C4S N2S 1.01(2) . ?
C5S C6S 1.482(15) . ?
C6S N3S 1.104(13) . ?

loop_
_geom_torsion_atom_site_label_1
_geom_torsion_atom_site_label_2
_geom_torsion_atom_site_label_3
_geom_torsion_atom_site_label_4
_geom_torsion
_geom_torsion_site_symmetry_1
_geom_torsion_site_symmetry_2
_geom_torsion_site_symmetry_3
_geom_torsion_site_symmetry_4
_geom_torsion_publ_flag
N1B Ag1 N1 C14 -116.5(12) . . . . ?
N2B Ag1 N1 C14 30.8(6) . . . . ?
O6 As1 C11 C12 -165.4(5) . . . . ?
O25 As1 C11 C12 -44.3(6) . . . . ?
O19 As1 C11 C12 73.8(6) . . . . ?
O6 As1 C11 C16 13.7(7) . . . . ?
O25 As1 C11 C16 134.8(6) . . . . ?
O19 As1 C11 C16 -107.2(6) . . . . ?
C16 C11 C12 C13 0.8(11) . . . . ?
As1 C11 C12 C13 179.9(6) . . . . ?
C11 C12 C13 C14 -0.4(12) . . . . ?
C12 C13 C14 C15 0.1(11) . . . . ?
C12 C13 C14 N1 -177.4(7) . . . . ?
Ag1 N1 C14 C13 81.8(8) . . . . ?
Ag1 N1 C14 C15 -95.7(7) . . . . ?
C13 C14 C15 C16 -0.2(12) . . . . ?
N1 C14 C15 C16 177.3(7) . . . . ?
C14 C15 C16 C11 0.6(12) . . . . ?
C12 C11 C16 C15 -0.9(11) . . . . ?
As1 C11 C16 C15 -179.9(6) . . . . ?
O14 As2 C21 C26 14.5(7) . . . . ?
O39 As2 C21 C26 136.6(7) . . . . ?
O37 As2 C21 C26 -103.6(7) . . . . ?
O14 As2 C21 C22 -169.8(6) . . . . ?
O39 As2 C21 C22 -47.7(7) . . . . ?
O37 As2 C21 C22 72.1(7) . . . . ?
C26 C21 C22 C23 -1.6(13) . . . . ?
As2 C21 C22 C23 -177.2(6) . . . . ?
C21 C22 C23 C24 1.3(13) . . . . ?
C22 C23 C24 C25 0.0(13) . . . . ?
C22 C23 C24 N2 179.9(8) . . . . ?
C23 C24 C25 C26 -1.1(14) . . . . ?
N2 C24 C25 C26 178.9(8) . . . . ?
C22 C21 C26 C25 0.5(14) . . . . ?
As2 C21 C26 C25 176.2(7) . . . . ?
C24 C25 C26 C21 0.9(15) . . . . ?
O22 As3 C31 C32 -175.0(6) . . . . ?
O40 As3 C31 C32 63.5(6) . . . . ?
O43 As3 C31 C32 -55.0(6) . . . . ?
O22 As3 C31 C36 4.8(7) . . . . ?
O40 As3 C31 C36 -116.7(6) . . . . ?
O43 As3 C31 C36 124.8(6) . . . . ?
C36 C31 C32 C33 -1.5(12) . . . . ?
As3 C31 C32 C33 178.4(6) . . . . ?
C31 C32 C33 C34 0.4(13) . . . . ?
C32 C33 C34 N3 -179.2(9) . . . . ?
C32 C33 C34 C35 1.1(13) . . . . ?
N3 C34 C35 C36 178.7(9) . . . . ?
C33 C34 C35 C36 -1.6(14) . . . . ?
C34 C35 C36 C31 0.6(13) . . . . ?
C32 C31 C36 C35 1.0(12) . . . . ?
As3 C31 C36 C35 -178.9(6) . . . . ?
O41 As4 C41 C42 176.6(6) . . . . ?
O32 As4 C41 C42 54.4(7) . . . . ?
O20 As4 C41 C42 -65.1(7) . . . . ?
O41 As4 C41 C46 -8.2(7) . . . . ?
O32 As4 C41 C46 -130.4(6) . . . . ?
O20 As4 C41 C46 110.1(6) . . . . ?
C46 C41 C42 C43 -0.8(12) . . . . ?
As4 C41 C42 C43 174.4(6) . . . . ?
C41 C42 C43 C44 -0.7(13) . . . . ?
C42 C43 C44 C45 2.0(13) . . . . ?
C42 C43 C44 N4 180.0(8) . . . . ?
C43 C44 C45 C46 -1.7(12) . . . . ?
N4 C44 C45 C46 -179.6(7) . . . . ?
C44 C45 C46 C41 0.1(12) . . . . ?
C42 C41 C46 C45 1.2(12) . . . . ?
As4 C41 C46 C45 -173.9(6) . . . . ?
C1A C2A N1A Ag2 -141.3(285) . . . . ?
N2A Ag2 N1A C2A 72.8(24) . . . . ?
N3A Ag2 N1A C2A -81.3(24) . . . . ?
O1A Ag2 N1A C2A 169.5(23) . . . . ?
C3A C4A N2A Ag2 -19.4(363) . . . . ?
N3A Ag2 N2A C4A 144.4(38) . . . . ?
N1A Ag2 N2A C4A 28.2(41) . . . . ?
O1A Ag2 N2A C4A -83.4(41) . . . . ?
C5A C6A N3A Ag2 138.3(79) . . . . ?
N2A Ag2 N3A C6A 179.7(40) . . . . ?
N1A Ag2 N3A C6A -60.9(44) . . . . ?
O1A Ag2 N3A C6A 50.9(44) . . . . ?
C1B C2B N1B Ag1 82.5(380) . . . . ?
N1 Ag1 N1B C2B 163.6(61) . . . . ?
N2B Ag1 N1B C2B 16.4(68) . . . . ?
C3B C4B N2B Ag1 -100.0(841) . . . . ?
N1B Ag1 N2B C4B 115.0(32) . . . . ?
N1 Ag1 N2B C4B -57.6(32) . . . . ?
O31 Mo11 O1A Ag2 44.1(3) . . . . ?
O30 Mo11 O1A Ag2 -60.5(3) . . . . ?
O45 Mo11 O1A Ag2 142.7(3) . . . . ?
O37 Mo11 O1A Ag2 -145.1(3) . . . . ?
O41 Mo11 O1A Ag2 -171.2(7) . . . . ?
N2A Ag2 O1A Mo11 -87.8(4) . . . . ?
N3A Ag2 O1A Mo11 69.9(4) . . . . ?
N1A Ag2 O1A Mo11 166.9(4) . . . . ?
O38 Mo4 O4 Mo10 131.3(9) . . . . ?
O34 Mo4 O4 Mo10 -123.2(9) . . . . ?
O29 Mo4 O4 Mo10 3.3(12) . . . . ?
O6 Mo4 O4 Mo10 43.4(9) . . . . ?
O14 Mo4 O4 Mo10 -36.0(9) . . . . ?
O8 Mo10 O4 Mo4 -133.7(9) . . . . ?
O26 Mo10 O4 Mo4 120.4(9) . . . . ?
O45 Mo10 O4 Mo4 -4.0(12) . . . . ?
O25 Mo10 O4 Mo4 -43.6(9) . . . . ?
O37 Mo10 O4 Mo4 32.7(9) . . . . ?
O25 As1 O6 Mo4 -43.5(4) . . . . ?
O19 As1 O6 Mo4 -161.6(3) . . . . ?
C11 As1 O6 Mo4 76.4(4) . . . . ?
O25 As1 O6 Mo8 158.9(3) . . . . ?
O19 As1 O6 Mo8 40.8(4) . . . . ?
C11 As1 O6 Mo8 -81.2(4) . . . . ?
O38 Mo4 O6 As1 -85.5(3) . . . . ?
O34 Mo4 O6 As1 129.0(8) . . . . ?
O4 Mo4 O6 As1 17.0(3) . . . . ?
O29 Mo4 O6 As1 177.0(4) . . . . ?
O14 Mo4 O6 As1 102.9(3) . . . . ?
O38 Mo4 O6 Mo8 78.0(2) . . . . ?
O34 Mo4 O6 Mo8 -67.6(9) . . . . ?
O4 Mo4 O6 Mo8 -179.6(2) . . . . ?
O29 Mo4 O6 Mo8 -19.6(2) . . . . ?
O14 Mo4 O6 Mo8 -93.6(2) . . . . ?
O21 Mo8 O6 As1 -135.0(8) . . . . ?
O18 Mo8 O6 As1 85.5(4) . . . . ?
O23 Mo8 O6 As1 -16.5(3) . . . . ?
O29 Mo8 O6 As1 -177.1(4) . . . . ?
O43 Mo8 O6 As1 -102.1(3) . . . . ?
O21 Mo8 O6 Mo4 61.9(9) . . . . ?
O18 Mo8 O6 Mo4 -77.7(2) . . . . ?
O23 Mo8 O6 Mo4 -179.7(2) . . . . ?
O29 Mo8 O6 Mo4 19.7(2) . . . . ?
O43 Mo8 O6 Mo4 94.7(2) . . . . ?
O1 Mo5 O7 Mo7 -134.4(10) . . . . ?
O17 Mo5 O7 Mo7 120.7(10) . . . . ?
O44 Mo5 O7 Mo7 -8.0(13) . . . . ?
O22 Mo5 O7 Mo7 33.8(10) . . . . ?
O39 Mo5 O7 Mo7 -46.2(10) . . . . ?
O35 Mo7 O7 Mo5 -121.2(10) . . . . ?
O33 Mo7 O7 Mo5 133.7(10) . . . . ?
O29 Mo7 O7 Mo5 7.9(13) . . . . ?
O43 Mo7 O7 Mo5 -32.1(10) . . . . ?
O14 Mo7 O7 Mo5 46.3(10) . . . . ?
O10 Mo12 O11 Mo1 136.3(10) . . . . ?
O9 Mo12 O11 Mo1 -118.1(10) . . . . ?
O44 Mo12 O11 Mo1 11.9(14) . . . . ?
O20 Mo12 O11 Mo1 46.6(10) . . . . ?
O22 Mo12 O11 Mo1 -30.5(10) . . . . ?
O3 Mo1 O11 Mo12 -138.7(10) . . . . ?
O36 Mo1 O11 Mo12 115.4(10) . . . . ?
O42 Mo1 O11 Mo12 -13.6(13) . . . . ?
O40 Mo1 O11 Mo12 27.1(10) . . . . ?
O32 Mo1 O11 Mo12 -51.0(10) . . . . ?
O2 Mo6 O13 Mo9 132.6(9) . . . . ?
O27 Mo6 O13 Mo9 -121.6(9) . . . . ?
O42 Mo6 O13 Mo9 6.1(12) . . . . ?
O19 Mo6 O13 Mo9 -35.2(9) . . . . ?
O32 Mo6 O13 Mo9 43.8(9) . . . . ?
O15 Mo9 O13 Mo6 -130.4(9) . . . . ?
O5 Mo9 O13 Mo6 124.3(9) . . . . ?
O45 Mo9 O13 Mo6 0.9(12) . . . . ?
O41 Mo9 O13 Mo6 -42.6(9) . . . . ?
O25 Mo9 O13 Mo6 36.3(9) . . . . ?
O39 As2 O14 Mo7 -34.8(4) . . . . ?
O37 As2 O14 Mo7 -154.6(3) . . . . ?
C21 As2 O14 Mo7 88.0(4) . . . . ?
O39 As2 O14 Mo4 159.8(3) . . . . ?
O37 As2 O14 Mo4 40.0(4) . . . . ?
C21 As2 O14 Mo4 -77.4(4) . . . . ?
O35 Mo7 O14 As2 124.6(9) . . . . ?
O33 Mo7 O14 As2 -89.1(4) . . . . ?
O7 Mo7 O14 As2 12.4(4) . . . . ?
O29 Mo7 O14 As2 173.9(4) . . . . ?
O43 Mo7 O14 As2 99.3(4) . . . . ?
O35 Mo7 O14 Mo4 -66.3(10) . . . . ?
O33 Mo7 O14 Mo4 80.0(2) . . . . ?
O7 Mo7 O14 Mo4 -178.5(2) . . . . ?
O29 Mo7 O14 Mo4 -16.9(2) . . . . ?
O43 Mo7 O14 Mo4 -91.5(2) . . . . ?
O38 Mo4 O14 As2 -134.2(8) . . . . ?
O34 Mo4 O14 As2 87.7(4) . . . . ?
O4 Mo4 O14 As2 -13.7(4) . . . . ?
O29 Mo4 O14 As2 -173.9(4) . . . . ?
O6 Mo4 O14 As2 -98.5(4) . . . . ?
O38 Mo4 O14 Mo7 56.6(9) . . . . ?
O34 Mo4 O14 Mo7 -81.4(2) . . . . ?
O4 Mo4 O14 Mo7 177.1(2) . . . . ?
O29 Mo4 O14 Mo7 16.9(2) . . . . ?
O6 Mo4 O14 Mo7 92.4(2) . . . . ?
O6 As1 O19 Mo6 163.6(3) . . . . ?
O25 As1 O19 Mo6 43.7(4) . . . . ?
C11 As1 O19 Mo6 -75.0(4) . . . . ?
O6 As1 O19 Mo3 -41.8(4) . . . . ?
O25 As1 O19 Mo3 -161.6(3) . . . . ?
C11 As1 O19 Mo3 79.7(4) . . . . ?
O2 Mo6 O19 As1 -144.8(8) . . . . ?
O27 Mo6 O19 As1 80.9(4) . . . . ?
O13 Mo6 O19 As1 -20.3(3) . . . . ?
O42 Mo6 O19 As1 179.6(4) . . . . ?
O32 Mo6 O19 As1 -104.9(3) . . . . ?
O2 Mo6 O19 Mo3 54.4(9) . . . . ?
O27 Mo6 O19 Mo3 -79.9(2) . . . . ?
O13 Mo6 O19 Mo3 178.9(2) . . . . ?
O42 Mo6 O19 Mo3 18.8(2) . . . . ?
O32 Mo6 O19 Mo3 94.4(2) . . . . ?
O24 Mo3 O19 As1 137.8(7) . . . . ?
O28 Mo3 O19 As1 -83.4(4) . . . . ?
O23 Mo3 O19 As1 18.7(3) . . . . ?
O42 Mo3 O19 As1 -179.8(4) . . . . ?
O40 Mo3 O19 As1 104.2(3) . . . . ?
O24 Mo3 O19 Mo6 -61.3(8) . . . . ?
O28 Mo3 O19 Mo6 77.5(2) . . . . ?
O23 Mo3 O19 Mo6 179.7(2) . . . . ?
O42 Mo3 O19 Mo6 -18.9(2) . . . . ?
O40 Mo3 O19 Mo6 -94.9(2) . . . . ?
O41 As4 O20 Mo2 46.8(4) . . . . ?
O32 As4 O20 Mo2 167.1(3) . . . . ?
C41 As4 O20 Mo2 -72.2(4) . . . . ?
O41 As4 O20 Mo12 -168.1(3) . . . . ?
O32 As4 O20 Mo12 -47.7(4) . . . . ?
C41 As4 O20 Mo12 72.9(4) . . . . ?
O16 Mo2 O20 As4 -145.9(7) . . . . ?
O12 Mo2 O20 As4 77.5(4) . . . . ?
O30 Mo2 O20 As4 -23.9(3) . . . . ?
O44 Mo2 O20 As4 174.0(4) . . . . ?
O39 Mo2 O20 As4 -110.3(3) . . . . ?
O16 Mo2 O20 Mo12 60.6(8) . . . . ?
O12 Mo2 O20 Mo12 -76.0(2) . . . . ?
O30 Mo2 O20 Mo12 -177.5(2) . . . . ?
O44 Mo2 O20 Mo12 20.5(2) . . . . ?
O39 Mo2 O20 Mo12 96.2(2) . . . . ?
O10 Mo12 O20 As4 -78.5(4) . . . . ?
O9 Mo12 O20 As4 139.5(7) . . . . ?
O11 Mo12 O20 As4 22.9(3) . . . . ?
O44 Mo12 O20 As4 -174.0(4) . . . . ?
O22 Mo12 O20 As4 110.8(3) . . . . ?
O10 Mo12 O20 Mo2 75.0(2) . . . . ?
O9 Mo12 O20 Mo2 -67.0(8) . . . . ?
O11 Mo12 O20 Mo2 176.4(2) . . . . ?
O44 Mo12 O20 Mo2 -20.5(2) . . . . ?
O22 Mo12 O20 Mo2 -95.7(2) . . . . ?
O40 As3 O22 Mo5 -157.0(3) . . . . ?
O43 As3 O22 Mo5 -39.9(4) . . . . ?
C31 As3 O22 Mo5 81.0(4) . . . . ?
O40 As3 O22 Mo12 40.8(4) . . . . ?
O43 As3 O22 Mo12 157.9(3) . . . . ?
C31 As3 O22 Mo12 -81.2(4) . . . . ?
O1 Mo5 O22 As3 138.7(9) . . . . ?
O17 Mo5 O22 As3 -87.1(4) . . . . ?
O7 Mo5 O22 As3 15.8(4) . . . . ?
O44 Mo5 O22 As3 175.5(4) . . . . ?
O39 Mo5 O22 As3 101.3(4) . . . . ?
O1 Mo5 O22 Mo12 -54.8(10) . . . . ?
O17 Mo5 O22 Mo12 79.4(2) . . . . ?
O7 Mo5 O22 Mo12 -177.7(2) . . . . ?
O44 Mo5 O22 Mo12 -18.1(2) . . . . ?
O39 Mo5 O22 Mo12 -92.3(2) . . . . ?
O10 Mo12 O22 As3 -137.7(8) . . . . ?
O9 Mo12 O22 As3 87.8(4) . . . . ?
O11 Mo12 O22 As3 -15.2(4) . . . . ?
O44 Mo12 O22 As3 -175.0(4) . . . . ?
O20 Mo12 O22 As3 -100.1(3) . . . . ?
O10 Mo12 O22 Mo5 55.4(9) . . . . ?
O9 Mo12 O22 Mo5 -79.1(2) . . . . ?
O11 Mo12 O22 Mo5 177.9(2) . . . . ?
O44 Mo12 O22 Mo5 18.1(2) . . . . ?
O20 Mo12 O22 Mo5 93.0(2) . . . . ?
O21 Mo8 O23 Mo3 131.0(10) . . . . ?
O18 Mo8 O23 Mo3 -123.1(10) . . . . ?
O29 Mo8 O23 Mo3 3.2(13) . . . . ?
O43 Mo8 O23 Mo3 41.7(10) . . . . ?
O6 Mo8 O23 Mo3 -35.8(10) . . . . ?
O24 Mo3 O23 Mo8 -130.9(10) . . . . ?
O28 Mo3 O23 Mo8 123.0(10) . . . . ?
O42 Mo3 O23 Mo8 -4.4(13) . . . . ?
O40 Mo3 O23 Mo8 -41.2(10) . . . . ?
O19 Mo3 O23 Mo8 34.9(10) . . . . ?
O6 As1 O25 Mo10 42.6(4) . . . . ?
O19 As1 O25 Mo10 161.6(3) . . . . ?
C11 As1 O25 Mo10 -78.2(4) . . . . ?
O6 As1 O25 Mo9 -161.1(3) . . . . ?
O19 As1 O25 Mo9 -42.2(4) . . . . ?
C11 As1 O25 Mo9 78.0(4) . . . . ?
O8 Mo10 O25 As1 84.9(3) . . . . ?
O26 Mo10 O25 As1 -130.0(7) . . . . ?
O4 Mo10 O25 As1 -16.5(3) . . . . ?
O45 Mo10 O25 As1 -178.6(4) . . . . ?
O37 Mo10 O25 As1 -104.1(3) . . . . ?
O8 Mo10 O25 Mo9 -77.8(2) . . . . ?
O26 Mo10 O25 Mo9 67.4(8) . . . . ?
O4 Mo10 O25 Mo9 -179.1(2) . . . . ?
O45 Mo10 O25 Mo9 18.7(2) . . . . ?
O37 Mo10 O25 Mo9 93.3(2) . . . . ?
O15 Mo9 O25 As1 132.6(8) . . . . ?
O5 Mo9 O25 As1 -83.6(4) . . . . ?
O13 Mo9 O25 As1 17.2(3) . . . . ?
O45 Mo9 O25 As1 179.2(4) . . . . ?
O41 Mo9 O25 As1 103.8(4) . . . . ?
O15 Mo9 O25 Mo10 -65.8(9) . . . . ?
O5 Mo9 O25 Mo10 78.0(2) . . . . ?
O13 Mo9 O25 Mo10 178.9(2) . . . . ?
O45 Mo9 O25 Mo10 -19.1(2) . . . . ?
O41 Mo9 O25 Mo10 -94.5(2) . . . . ?
O35 Mo7 O29 Mo8 62.0(3) . . . . ?
O33 Mo7 O29 Mo8 165.8(3) . . . . ?
O7 Mo7 O29 Mo8 -67.2(5) . . . . ?
O43 Mo7 O29 Mo8 -24.9(2) . . . . ?
O14 Mo7 O29 Mo8 -107.8(2) . . . . ?
O35 Mo7 O29 Mo4 -168.7(3) . . . . ?
O33 Mo7 O29 Mo4 -65.0(3) . . . . ?
O7 Mo7 O29 Mo4 62.0(5) . . . . ?
O43 Mo7 O29 Mo4 104.4(3) . . . . ?
O14 Mo7 O29 Mo4 21.4(2) . . . . ?
O21 Mo8 O29 Mo7 -63.4(3) . . . . ?
O18 Mo8 O29 Mo7 -167.0(3) . . . . ?
O23 Mo8 O29 Mo7 65.6(5) . . . . ?
O43 Mo8 O29 Mo7 24.9(2) . . . . ?
O6 Mo8 O29 Mo7 106.8(2) . . . . ?
O21 Mo8 O29 Mo4 166.0(3) . . . . ?
O18 Mo8 O29 Mo4 62.4(3) . . . . ?
O23 Mo8 O29 Mo4 -65.0(5) . . . . ?
O43 Mo8 O29 Mo4 -105.7(2) . . . . ?
O6 Mo8 O29 Mo4 -23.8(2) . . . . ?
O38 Mo4 O29 Mo7 168.0(3) . . . . ?
O34 Mo4 O29 Mo7 64.4(3) . . . . ?
O4 Mo4 O29 Mo7 -62.9(5) . . . . ?
O6 Mo4 O29 Mo7 -105.0(3) . . . . ?
O14 Mo4 O29 Mo7 -21.3(2) . . . . ?
O38 Mo4 O29 Mo8 -62.8(3) . . . . ?
O34 Mo4 O29 Mo8 -166.4(2) . . . . ?
O4 Mo4 O29 Mo8 66.3(5) . . . . ?
O6 Mo4 O29 Mo8 24.2(2) . . . . ?
O14 Mo4 O29 Mo8 107.9(2) . . . . ?
O16 Mo2 O30 Mo11 131.2(10) . . . . ?
O12 Mo2 O30 Mo11 -123.4(10) . . . . ?
O44 Mo2 O30 Mo11 3.7(13) . . . . ?
O39 Mo2 O30 Mo11 42.6(10) . . . . ?
O20 Mo2 O30 Mo11 -35.0(10) . . . . ?
O31 Mo11 O30 Mo2 126.7(10) . . . . ?
O1A Mo11 O30 Mo2 -127.4(10) . . . . ?
O45 Mo11 O30 Mo2 1.6(13) . . . . ?
O37 Mo11 O30 Mo2 -37.5(10) . . . . ?
O41 Mo11 O30 Mo2 39.5(10) . . . . ?
O41 As4 O32 Mo6 -34.0(4) . . . . ?
O20 As4 O32 Mo6 -153.5(3) . . . . ?
C41 As4 O32 Mo6 88.2(4) . . . . ?
O41 As4 O32 Mo1 159.8(3) . . . . ?
O20 As4 O32 Mo1 40.2(4) . . . . ?
C41 As4 O32 Mo1 -78.1(4) . . . . ?
O2 Mo6 O32 As4 -90.3(4) . . . . ?
O27 Mo6 O32 As4 121.4(8) . . . . ?
O13 Mo6 O32 As4 11.4(4) . . . . ?
O42 Mo6 O32 As4 173.1(4) . . . . ?
O19 Mo6 O32 As4 99.1(4) . . . . ?
O2 Mo6 O32 Mo1 79.3(2) . . . . ?
O27 Mo6 O32 Mo1 -69.1(9) . . . . ?
O13 Mo6 O32 Mo1 -179.1(2) . . . . ?
O42 Mo6 O32 Mo1 -17.3(2) . . . . ?
O19 Mo6 O32 Mo1 -91.4(2) . . . . ?
O3 Mo1 O32 As4 90.2(4) . . . . ?
O36 Mo1 O32 As4 -124.3(8) . . . . ?
O11 Mo1 O32 As4 -11.5(4) . . . . ?
O42 Mo1 O32 As4 -172.6(4) . . . . ?
O40 Mo1 O32 As4 -97.9(4) . . . . ?
O3 Mo1 O32 Mo6 -79.8(2) . . . . ?
O36 Mo1 O32 Mo6 65.7(9) . . . . ?
O11 Mo1 O32 Mo6 178.6(2) . . . . ?
O42 Mo1 O32 Mo6 17.4(2) . . . . ?
O40 Mo1 O32 Mo6 92.1(2) . . . . ?
O14 As2 O37 Mo11 169.6(3) . . . . ?
O39 As2 O37 Mo11 49.0(4) . . . . ?
C21 As2 O37 Mo11 -72.4(4) . . . . ?
O14 As2 O37 Mo10 -45.2(4) . . . . ?
O39 As2 O37 Mo10 -165.8(3) . . . . ?
C21 As2 O37 Mo10 72.8(4) . . . . ?
O31 Mo11 O37 As2 -137.3(7) . . . . ?
O1A Mo11 O37 As2 75.6(4) . . . . ?
O30 Mo11 O37 As2 -24.9(3) . . . . ?
O45 Mo11 O37 As2 174.5(4) . . . . ?
O41 Mo11 O37 As2 -110.7(3) . . . . ?
O31 Mo11 O37 Mo10 69.0(8) . . . . ?
O1A Mo11 O37 Mo10 -78.1(2) . . . . ?
O30 Mo11 O37 Mo10 -178.6(2) . . . . ?
O45 Mo11 O37 Mo10 20.8(2) . . . . ?
O41 Mo11 O37 Mo10 95.6(2) . . . . ?
O8 Mo10 O37 As2 144.2(7) . . . . ?
O26 Mo10 O37 As2 -78.0(4) . . . . ?
O4 Mo10 O37 As2 22.5(3) . . . . ?
O45 Mo10 O37 As2 -174.3(4) . . . . ?
O25 Mo10 O37 As2 109.4(3) . . . . ?
O8 Mo10 O37 Mo11 -62.1(8) . . . . ?
O26 Mo10 O37 Mo11 75.7(2) . . . . ?
O4 Mo10 O37 Mo11 176.3(2) . . . . ?
O45 Mo10 O37 Mo11 -20.6(2) . . . . ?
O25 Mo10 O37 Mo11 -96.9(2) . . . . ?
O14 As2 O39 Mo2 -160.0(3) . . . . ?
O37 As2 O39 Mo2 -40.2(4) . . . . ?
C21 As2 O39 Mo2 78.9(4) . . . . ?
O14 As2 O39 Mo5 35.2(4) . . . . ?
O37 As2 O39 Mo5 154.9(3) . . . . ?
C21 As2 O39 Mo5 -85.9(4) . . . . ?
O16 Mo2 O39 As2 -90.4(4) . . . . ?
O12 Mo2 O39 As2 129.4(8) . . . . ?
O30 Mo2 O39 As2 11.7(3) . . . . ?
O44 Mo2 O39 As2 173.7(4) . . . . ?
O20 Mo2 O39 As2 98.9(3) . . . . ?
O16 Mo2 O39 Mo5 78.4(2) . . . . ?
O12 Mo2 O39 Mo5 -61.9(9) . . . . ?
O30 Mo2 O39 Mo5 -179.6(2) . . . . ?
O44 Mo2 O39 Mo5 -17.6(2) . . . . ?
O20 Mo2 O39 Mo5 -92.4(2) . . . . ?
O1 Mo5 O39 As2 89.2(4) . . . . ?
O17 Mo5 O39 As2 -133.4(7) . . . . ?
O7 Mo5 O39 As2 -12.7(4) . . . . ?
O44 Mo5 O39 As2 -173.8(4) . . . . ?
O22 Mo5 O39 As2 -99.2(4) . . . . ?
O1 Mo5 O39 Mo2 -79.3(2) . . . . ?
O17 Mo5 O39 Mo2 58.1(8) . . . . ?
O7 Mo5 O39 Mo2 178.9(2) . . . . ?
O44 Mo5 O39 Mo2 17.7(2) . . . . ?
O22 Mo5 O39 Mo2 92.3(2) . . . . ?
O22 As3 O40 Mo3 165.9(3) . . . . ?
O43 As3 O40 Mo3 48.8(4) . . . . ?
C31 As3 O40 Mo3 -70.7(4) . . . . ?
O22 As3 O40 Mo1 -47.2(4) . . . . ?
O43 As3 O40 Mo1 -164.3(3) . . . . ?
C31 As3 O40 Mo1 76.2(4) . . . . ?
O24 Mo3 O40 As3 79.7(4) . . . . ?
O28 Mo3 O40 As3 -135.9(7) . . . . ?
O23 Mo3 O40 As3 -21.2(3) . . . . ?
O42 Mo3 O40 As3 176.2(4) . . . . ?
O19 Mo3 O40 As3 -109.0(4) . . . . ?
O24 Mo3 O40 Mo1 -75.6(2) . . . . ?
O28 Mo3 O40 Mo1 68.8(8) . . . . ?
O23 Mo3 O40 Mo1 -176.5(2) . . . . ?
O42 Mo3 O40 Mo1 20.9(2) . . . . ?
O19 Mo3 O40 Mo1 95.7(2) . . . . ?
O3 Mo1 O40 As3 140.6(7) . . . . ?
O36 Mo1 O40 As3 -77.3(4) . . . . ?
O11 Mo1 O40 As3 24.4(4) . . . . ?
O42 Mo1 O40 As3 -175.9(4) . . . . ?
O32 Mo1 O40 As3 109.1(3) . . . . ?
O3 Mo1 O40 Mo3 -64.5(8) . . . . ?
O36 Mo1 O40 Mo3 77.7(2) . . . . ?
O11 Mo1 O40 Mo3 179.4(2) . . . . ?
O42 Mo1 O40 Mo3 -21.0(2) . . . . ?
O32 Mo1 O40 Mo3 -96.0(2) . . . . ?
O32 As4 O41 Mo9 35.9(4) . . . . ?
O20 As4 O41 Mo9 155.7(3) . . . . ?
C41 As4 O41 Mo9 -87.0(4) . . . . ?
O32 As4 O41 Mo11 -159.4(3) . . . . ?
O20 As4 O41 Mo11 -39.5(4) . . . . ?
C41 As4 O41 Mo11 77.8(4) . . . . ?
O15 Mo9 O41 As4 87.3(4) . . . . ?
O5 Mo9 O41 As4 -131.0(8) . . . . ?
O13 Mo9 O41 As4 -14.8(4) . . . . ?
O45 Mo9 O41 As4 -173.3(4) . . . . ?
O25 Mo9 O41 As4 -99.6(4) . . . . ?
O15 Mo9 O41 Mo11 -81.3(2) . . . . ?
O5 Mo9 O41 Mo11 60.3(9) . . . . ?
O13 Mo9 O41 Mo11 176.5(2) . . . . ?
O45 Mo9 O41 Mo11 18.0(2) . . . . ?
O25 Mo9 O41 Mo11 91.8(2) . . . . ?
O31 Mo11 O41 As4 -89.7(4) . . . . ?
O1A Mo11 O41 As4 124.6(9) . . . . ?
O30 Mo11 O41 As4 12.1(4) . . . . ?
O45 Mo11 O41 As4 173.2(4) . . . . ?
O37 Mo11 O41 As4 97.7(4) . . . . ?
O31 Mo11 O41 Mo9 78.9(2) . . . . ?
O1A Mo11 O41 Mo9 -66.8(9) . . . . ?
O30 Mo11 O41 Mo9 -179.2(2) . . . . ?
O45 Mo11 O41 Mo9 -18.2(2) . . . . ?
O37 Mo11 O41 Mo9 -93.6(2) . . . . ?
O24 Mo3 O42 Mo1 63.2(3) . . . . ?
O28 Mo3 O42 Mo1 167.0(3) . . . . ?
O23 Mo3 O42 Mo1 -64.2(5) . . . . ?
O40 Mo3 O42 Mo1 -25.6(2) . . . . ?
O19 Mo3 O42 Mo1 -106.0(2) . . . . ?
O24 Mo3 O42 Mo6 -167.7(3) . . . . ?
O28 Mo3 O42 Mo6 -63.8(3) . . . . ?
O23 Mo3 O42 Mo6 64.9(5) . . . . ?
O40 Mo3 O42 Mo6 103.6(3) . . . . ?
O19 Mo3 O42 Mo6 23.1(2) . . . . ?
O3 Mo1 O42 Mo3 -165.4(3) . . . . ?
O36 Mo1 O42 Mo3 -61.4(3) . . . . ?
O11 Mo1 O42 Mo3 68.4(5) . . . . ?
O40 Mo1 O42 Mo3 25.3(2) . . . . ?
O32 Mo1 O42 Mo3 107.7(2) . . . . ?
O3 Mo1 O42 Mo6 65.5(3) . . . . ?
O36 Mo1 O42 Mo6 169.5(3) . . . . ?
O11 Mo1 O42 Mo6 -60.7(5) . . . . ?
O40 Mo1 O42 Mo6 -103.8(3) . . . . ?
O32 Mo1 O42 Mo6 -21.3(2) . . . . ?
O2 Mo6 O42 Mo3 165.4(3) . . . . ?
O27 Mo6 O42 Mo3 61.4(3) . . . . ?
O13 Mo6 O42 Mo3 -67.1(5) . . . . ?
O19 Mo6 O42 Mo3 -23.1(2) . . . . ?
O32 Mo6 O42 Mo3 -106.6(3) . . . . ?
O2 Mo6 O42 Mo1 -66.4(3) . . . . ?
O27 Mo6 O42 Mo1 -170.4(3) . . . . ?
O13 Mo6 O42 Mo1 61.1(5) . . . . ?
O19 Mo6 O42 Mo1 105.1(3) . . . . ?
O32 Mo6 O42 Mo1 21.6(2) . . . . ?
O22 As3 O43 Mo8 -165.7(3) . . . . ?
O40 As3 O43 Mo8 -47.9(4) . . . . ?
C31 As3 O43 Mo8 71.8(4) . . . . ?
O22 As3 O43 Mo7 42.6(4) . . . . ?
O40 As3 O43 Mo7 160.4(3) . . . . ?
C31 As3 O43 Mo7 -79.9(4) . . . . ?
O21 Mo8 O43 As3 -82.4(4) . . . . ?
O18 Mo8 O43 As3 133.6(7) . . . . ?
O23 Mo8 O43 As3 19.7(3) . . . . ?
O29 Mo8 O43 As3 -179.5(4) . . . . ?
O6 Mo8 O43 As3 105.5(3) . . . . ?
O21 Mo8 O43 Mo7 76.6(2) . . . . ?
O18 Mo8 O43 Mo7 -67.3(8) . . . . ?
O23 Mo8 O43 Mo7 178.8(2) . . . . ?
O29 Mo8 O43 Mo7 -20.4(2) . . . . ?
O6 Mo8 O43 Mo7 -95.5(2) . . . . ?
O35 Mo7 O43 As3 79.5(4) . . . . ?
O33 Mo7 O43 As3 -138.8(7) . . . . ?
O7 Mo7 O43 As3 -20.2(4) . . . . ?
O29 Mo7 O43 As3 178.9(4) . . . . ?
O14 Mo7 O43 As3 -106.1(3) . . . . ?
O35 Mo7 O43 Mo8 -78.9(2) . . . . ?
O33 Mo7 O43 Mo8 62.8(8) . . . . ?
O7 Mo7 O43 Mo8 -178.7(2) . . . . ?
O29 Mo7 O43 Mo8 20.5(2) . . . . ?
O14 Mo7 O43 Mo8 95.5(2) . . . . ?
O1 Mo5 O44 Mo12 -166.1(3) . . . . ?
O17 Mo5 O44 Mo12 -63.6(3) . . . . ?
O7 Mo5 O44 Mo12 66.4(5) . . . . ?
O22 Mo5 O44 Mo12 22.1(2) . . . . ?
O39 Mo5 O44 Mo12 106.7(2) . . . . ?
O1 Mo5 O44 Mo2 65.8(3) . . . . ?
O17 Mo5 O44 Mo2 168.3(3) . . . . ?
O7 Mo5 O44 Mo2 -61.6(5) . . . . ?
O22 Mo5 O44 Mo2 -105.9(2) . . . . ?
O39 Mo5 O44 Mo2 -21.3(2) . . . . ?
O10 Mo12 O44 Mo5 167.2(3) . . . . ?
O9 Mo12 O44 Mo5 64.2(3) . . . . ?
O11 Mo12 O44 Mo5 -67.1(5) . . . . ?
O20 Mo12 O44 Mo5 -103.7(2) . . . . ?
O22 Mo12 O44 Mo5 -22.1(2) . . . . ?
O10 Mo12 O44 Mo2 -64.3(3) . . . . ?
O9 Mo12 O44 Mo2 -167.3(2) . . . . ?
O11 Mo12 O44 Mo2 61.4(5) . . . . ?
O20 Mo12 O44 Mo2 24.8(2) . . . . ?
O22 Mo12 O44 Mo2 106.4(2) . . . . ?
O16 Mo2 O44 Mo5 -66.1(3) . . . . ?
O12 Mo2 O44 Mo5 -169.2(3) . . . . ?
O30 Mo2 O44 Mo5 62.7(5) . . . . ?
O39 Mo2 O44 Mo5 21.6(2) . . . . ?
O20 Mo2 O44 Mo5 103.6(2) . . . . ?
O16 Mo2 O44 Mo12 165.4(3) . . . . ?
O12 Mo2 O44 Mo12 62.3(3) . . . . ?
O30 Mo2 O44 Mo12 -65.9(5) . . . . ?
O39 Mo2 O44 Mo12 -106.9(2) . . . . ?
O20 Mo2 O44 Mo12 -24.9(2) . . . . ?
O31 Mo11 O45 Mo9 -64.0(3) . . . . ?
O1A Mo11 O45 Mo9 -168.3(3) . . . . ?
O30 Mo11 O45 Mo9 62.3(5) . . . . ?
O37 Mo11 O45 Mo9 103.6(3) . . . . ?
O41 Mo11 O45 Mo9 22.2(2) . . . . ?
O31 Mo11 O45 Mo10 167.1(3) . . . . ?
O1A Mo11 O45 Mo10 62.7(3) . . . . ?
O30 Mo11 O45 Mo10 -66.6(5) . . . . ?
O37 Mo11 O45 Mo10 -25.4(2) . . . . ?
O41 Mo11 O45 Mo10 -106.7(2) . . . . ?
O15 Mo9 O45 Mo11 63.3(3) . . . . ?
O5 Mo9 O45 Mo11 167.0(3) . . . . ?
O13 Mo9 O45 Mo11 -68.7(5) . . . . ?
O41 Mo9 O45 Mo11 -22.7(2) . . . . ?
O25 Mo9 O45 Mo11 -106.1(3) . . . . ?
O15 Mo9 O45 Mo10 -167.9(3) . . . . ?
O5 Mo9 O45 Mo10 -64.2(3) . . . . ?
O13 Mo9 O45 Mo10 60.1(5) . . . . ?
O41 Mo9 O45 Mo10 106.1(2) . . . . ?
O25 Mo9 O45 Mo10 22.7(2) . . . . ?
O8 Mo10 O45 Mo11 -165.1(3) . . . . ?
O26 Mo10 O45 Mo11 -61.1(3) . . . . ?
O4 Mo10 O45 Mo11 64.4(5) . . . . ?
O25 Mo10 O45 Mo11 106.0(2) . . . . ?
O37 Mo10 O45 Mo11 25.3(2) . . . . ?
O8 Mo10 O45 Mo9 65.4(3) . . . . ?
O26 Mo10 O45 Mo9 169.4(3) . . . . ?
O4 Mo10 O45 Mo9 -65.1(5) . . . . ?
O25 Mo10 O45 Mo9 -23.4(2) . . . . ?
O37 Mo10 O45 Mo9 -104.1(2) . . . . ?
